data_4035811
loop_
_publ_author_name
'Gerus, Aleksandra'
'\'Slepokura, Katarzyna'
'Panek, Jaros\/law'
'Turek, Aleksandra'
'Lisowski, Jerzy'

_publ_section_title
;
 Chiral Cryptates Derived from a Hexaazamacrocycle.
;
_journal_issue 12
_journal_name_full 'The Journal of organic chemistry'
_journal_page_first 6748
_journal_page_last 6753
_journal_paper_doi 10.1021/acs.joc.8b00670
_journal_volume 83
_journal_year 2018
_chemical_absolute_configuration rmad
_chemical_formula_moiety 'C40 H48 K N8, Br, 0.7(C H4 O), 0.9(H2 O)'
_chemical_formula_sum 'C40.7 H52.6 Br K N8 O1.6'
_chemical_formula_weight 798.51
_space_group_crystal_system monoclinic
_space_group_IT_number 4
_space_group_name_Hall 'P 2yb'
_space_group_name_H-M_alt 'P 1 21 1'
_atom_sites_solution_hydrogens geom
_atom_sites_solution_primary direct
_atom_sites_solution_secondary difmap
_audit_creation_method SHELXL-2014/7
_cell_angle_alpha 90
_cell_angle_beta 93.30(3)
_cell_angle_gamma 90
_cell_formula_units_Z 8
_cell_length_a 12.092(4)
_cell_length_b 27.403(8)
_cell_length_c 23.358(9)
_cell_measurement_reflns_used 4941
_cell_measurement_temperature 100(2)
_cell_measurement_theta_max 28.62
_cell_measurement_theta_min 2.72
_cell_volume 7727(5)
_computing_cell_refinement
;
CrysAlisPro, Agilent Technologies,
Version 1.171.36.20 (release 27-06-2012 CrysAlis171 .NET)
(compiled Jul 11 2012,15:38:31)
;
_computing_data_collection
;
CrysAlisPro, Agilent Technologies,
Version 1.171.36.20 (release 27-06-2012 CrysAlis171 .NET)
(compiled Jul 11 2012,15:38:31)
;
_computing_data_reduction
;
CrysAlisPro, Agilent Technologies,
Version 1.171.36.20 (release 27-06-2012 CrysAlis171 .NET)
(compiled Jul 11 2012,15:38:31)
;
_computing_structure_refinement 'SHELXL-2014/7 (Sheldrick, 2015)'
_computing_structure_solution 'SHELXT-2014 (Sheldrick, 2015)'
_diffrn_ambient_temperature 100(2)
_diffrn_detector_area_resol_mean 10.3456
_diffrn_measured_fraction_theta_full 0.998
_diffrn_measured_fraction_theta_max 0.998
_diffrn_measurement_device_type 'Agilent Technologies, Xcalibur R, Ruby'
_diffrn_measurement_method 'omega scans'
_diffrn_radiation_type MoK\a
_diffrn_radiation_wavelength 0.71073
_diffrn_reflns_av_R_equivalents 0.0633
_diffrn_reflns_av_unetI/netI 0.1702
_diffrn_reflns_Laue_measured_fraction_full 0.998
_diffrn_reflns_Laue_measured_fraction_max 0.998
_diffrn_reflns_limit_h_max 13
_diffrn_reflns_limit_h_min -14
_diffrn_reflns_limit_k_max 22
_diffrn_reflns_limit_k_min -32
_diffrn_reflns_limit_l_max 27
_diffrn_reflns_limit_l_min -17
_diffrn_reflns_number 31263
_diffrn_reflns_point_group_measured_fraction_full 0.749
_diffrn_reflns_point_group_measured_fraction_max 0.749
_diffrn_reflns_theta_full 25.000
_diffrn_reflns_theta_max 25.000
_diffrn_reflns_theta_min 2.724
_diffrn_source 'Enhance (Mo) X-ray Source'
_exptl_absorpt_coefficient_mu 1.218
_exptl_absorpt_correction_T_max 1.000
_exptl_absorpt_correction_T_min 0.987
_exptl_absorpt_correction_type multi-scan
_exptl_absorpt_process_details
;
CrysAlisPro, Agilent Technologies,
Version 1.171.36.20 (release 27-06-2012 CrysAlis171 .NET)
(compiled Jul 11 2012,15:38:31)
Empirical absorption correction using spherical harmonics,
 implemented in SCALE3 ABSPACK scaling algorithm.
;
_exptl_crystal_colour colourless
_exptl_crystal_density_diffrn 1.373
_exptl_crystal_description plate
_exptl_crystal_F_000 3357
_exptl_crystal_size_max 0.17
_exptl_crystal_size_mid 0.14
_exptl_crystal_size_min 0.03
_refine_diff_density_max 0.957
_refine_diff_density_min -0.447
_refine_diff_density_rms 0.094
_refine_ls_abs_structure_details
;
 Flack x determined using 3059 quotients [(I+)-(I-)]/[(I+)+(I-)]
 (Parsons, Flack and Wagner, Acta Cryst. B69 (2013) 249-259).
;
_refine_ls_abs_structure_Flack 0.021(6)
_refine_ls_extinction_method none
_refine_ls_goodness_of_fit_ref 1.001
_refine_ls_hydrogen_treatment constr
_refine_ls_matrix_type full
_refine_ls_number_parameters 1905
_refine_ls_number_reflns 20409
_refine_ls_number_restraints 109
_refine_ls_restrained_S_all 1.001
_refine_ls_R_factor_all 0.1385
_refine_ls_R_factor_gt 0.0775
_refine_ls_shift/su_max 0.001
_refine_ls_shift/su_mean 0.000
_refine_ls_structure_factor_coef Fsqd
_refine_ls_weighting_details 'w=1/[\s^2^(Fo^2^)+(0.0490P)^2^] where P=(Fo^2^+2Fc^2^)/3'
_refine_ls_weighting_scheme calc
_refine_ls_wR_factor_gt 0.1372
_refine_ls_wR_factor_ref 0.1589
_reflns_Friedel_coverage 0.467
_reflns_Friedel_fraction_full 0.488
_reflns_Friedel_fraction_max 0.488
_reflns_number_gt 12798
_reflns_number_total 20409
_reflns_threshold_expression 'I > 2\s(I)'
_cod_data_source_file jo8b00670_si_002.cif
_cod_data_source_block '[K+_R-6]Br.7/10MeOH.9/10H2O_(aku22)'
_cod_original_sg_symbol_H-M 'P 21'
_cod_original_formula_sum 'C40.70 H52.60 Br K N8 O1.60'
_cod_database_code 4035811
_shelx_shelxl_version_number 2014/7
_shelx_space_group_comment
;
The symmetry employed for this shelxl refinement is uniquely defined
by the following loop, which should always be used as a source of
symmetry information in preference to the above space-group names.
They are only intended as comments.
;
_shelx_estimated_absorpt_t_min 0.820
_shelx_estimated_absorpt_t_max 0.964

loop_
_space_group_symop_operation_xyz
'x, y, z'
'-x, y+1/2, -z'

loop_
_atom_site_label
_atom_site_type_symbol
_atom_site_fract_x
_atom_site_fract_y
_atom_site_fract_z
_atom_site_U_iso_or_equiv
_atom_site_adp_type
_atom_site_occupancy
_atom_site_site_symmetry_order
_atom_site_calc_flag
_atom_site_refinement_flags_posn
_atom_site_refinement_flags_adp
_atom_site_refinement_flags_occupancy
_atom_site_disorder_assembly
_atom_site_disorder_group
K1 K 0.0548(2) 0.24589(12) 0.92853(13) 0.0253(7) Uani 1 1 d . . . . .
K2 K 0.4106(2) 0.36328(12) 0.47263(13) 0.0266(7) Uani 1 1 d . . . . .
K3 K 0.4115(2) 0.61769(12) 0.56479(12) 0.0245(7) Uani 1 1 d . . . . .
K4 K 0.9296(2) 0.49679(11) 0.97895(12) 0.0220(7) Uani 1 1 d . . . . .
N1A N 0.2536(8) 0.2145(4) 0.9160(5) 0.022(3) Uani 1 1 d . . . . .
N2A N 0.1967(7) 0.2580(3) 1.0225(4) 0.020(3) Uani 1 1 d . . . . .
N3A N -0.0373(7) 0.2166(3) 1.0275(4) 0.018(2) Uani 1 1 d . . . . .
N4A N -0.1457(7) 0.2782(3) 0.9348(4) 0.016(2) Uani 1 1 d . . . . .
N5A N -0.0287(7) 0.3015(3) 0.8360(4) 0.015(2) Uani 1 1 d . . . . .
N6A N 0.0901(7) 0.2085(3) 0.8183(4) 0.019(2) Uani 1 1 d . . . . .
N7A N 0.1453(7) 0.3306(3) 0.9319(4) 0.018(2) Uani 1 1 d . . . . .
N8A N -0.0261(7) 0.1577(3) 0.9190(4) 0.016(2) Uani 1 1 d . . . . .
C1A C 0.2862(9) 0.2007(4) 0.8643(6) 0.022(3) Uani 1 1 d . . . . .
C2A C 0.3879(10) 0.1768(5) 0.8569(6) 0.038(4) Uani 1 1 d . . . . .
H2A H 0.4089 0.1660 0.8204 0.046 Uiso 1 1 calc R U . . .
C3A C 0.4551(10) 0.1701(6) 0.9065(7) 0.043(4) Uani 1 1 d . . . . .
H3A H 0.5249 0.1547 0.9035 0.051 Uiso 1 1 calc R U . . .
C4A C 0.4246(9) 0.1849(4) 0.9605(6) 0.028(3) Uani 1 1 d . . . . .
H4A H 0.4717 0.1803 0.9940 0.034 Uiso 1 1 calc R U . . .
C5A C 0.3211(9) 0.2070(4) 0.9624(6) 0.019(3) Uani 1 1 d . . . . .
C6A C 0.2759(9) 0.2169(4) 1.0200(5) 0.022(3) Uani 1 1 d . . . . .
H6A1 H 0.2387 0.1869 1.0327 0.026 Uiso 1 1 calc R U . . .
H6A2 H 0.3391 0.2233 1.0479 0.026 Uiso 1 1 calc R U . . .
C7A C 0.1341(9) 0.2568(4) 1.0757(5) 0.020(3) Uani 1 1 d . . . . .
H7A H 0.0918 0.2881 1.0768 0.024 Uiso 1 1 calc R U . . .
C8A C 0.2123(9) 0.2560(5) 1.1298(5) 0.024(3) Uani 1 1 d . . . . .
H8A1 H 0.2592 0.2856 1.1301 0.028 Uiso 1 1 calc R U . . .
H8A2 H 0.2618 0.2273 1.1278 0.028 Uiso 1 1 calc R U . . .
C9A C 0.1531(10) 0.2538(4) 1.1868(5) 0.028(3) Uani 1 1 d . . . . .
H9A1 H 0.2089 0.2507 1.2193 0.033 Uiso 1 1 calc R U . . .
H9A2 H 0.1112 0.2844 1.1919 0.033 Uiso 1 1 calc R U . . .
C10A C 0.0750(10) 0.2109(4) 1.1865(5) 0.025(3) Uani 1 1 d . . . . .
H10A H 0.0356 0.2105 1.2225 0.030 Uiso 1 1 calc R U . . .
H10B H 0.1173 0.1801 1.1841 0.030 Uiso 1 1 calc R U . . .
C11A C -0.0077(10) 0.2151(4) 1.1357(5) 0.027(3) Uani 1 1 d . . . . .
H11A H -0.0509 0.2455 1.1392 0.033 Uiso 1 1 calc R U . . .
H11B H -0.0600 0.1873 1.1362 0.033 Uiso 1 1 calc R U . . .
C12A C 0.0483(8) 0.2154(4) 1.0768(5) 0.021(3) Uani 1 1 d . . . . .
H12A H 0.0897 0.1839 1.0740 0.025 Uiso 1 1 calc R U . . .
C13A C -0.1242(9) 0.2535(4) 1.0353(5) 0.021(3) Uani 1 1 d . . . . .
H13A H -0.0882 0.2842 1.0489 0.026 Uiso 1 1 calc R U . . .
H13B H -0.1716 0.2421 1.0658 0.026 Uiso 1 1 calc R U . . .
C14A C -0.1976(9) 0.2647(4) 0.9823(5) 0.017(3) Uani 1 1 d . U . . .
C15A C -0.3114(9) 0.2638(4) 0.9834(5) 0.018(3) Uani 1 1 d . U . . .
H15A H -0.3463 0.2541 1.0169 0.021 Uiso 1 1 calc R U . . .
C16A C -0.3725(9) 0.2771(4) 0.9354(6) 0.023(3) Uani 1 1 d . . . . .
H16A H -0.4510 0.2769 0.9353 0.028 Uiso 1 1 calc R U . . .
C17A C -0.3210(9) 0.2909(4) 0.8863(6) 0.024(3) Uani 1 1 d . . . . .
H17A H -0.3634 0.3010 0.8529 0.028 Uiso 1 1 calc R U . . .
C18A C -0.2071(9) 0.2896(4) 0.8871(6) 0.021(3) Uani 1 1 d . . . . .
C19A C -0.1519(8) 0.3004(4) 0.8315(5) 0.014(3) Uani 1 1 d . . . . .
H19A H -0.1759 0.2753 0.8029 0.017 Uiso 1 1 calc R U . . .
H19B H -0.1789 0.3323 0.8167 0.017 Uiso 1 1 calc R U . . .
C20A C 0.0180(9) 0.2880(4) 0.7796(5) 0.021(3) Uani 1 1 d . . . . .
H20A H 0.0959 0.3005 0.7806 0.025 Uiso 1 1 calc R U . . .
C21A C -0.0467(9) 0.3131(4) 0.7266(5) 0.025(3) Uani 1 1 d . . . . .
H21A H -0.1256 0.3033 0.7256 0.030 Uiso 1 1 calc R U . . .
H21B H -0.0432 0.3490 0.7312 0.030 Uiso 1 1 calc R U . . .
C22A C 0.0028(10) 0.2987(5) 0.6700(6) 0.030(3) Uani 1 1 d . U . . .
H22A H -0.0384 0.3151 0.6376 0.035 Uiso 1 1 calc R U . . .
H22B H 0.0812 0.3093 0.6703 0.035 Uiso 1 1 calc R U . . .
C23A C -0.0041(10) 0.2439(4) 0.6622(6) 0.030(4) Uani 1 1 d . . . . .
H23A H 0.0263 0.2344 0.6253 0.036 Uiso 1 1 calc R U . . .
H23B H -0.0823 0.2331 0.6618 0.036 Uiso 1 1 calc R U . . .
C24A C 0.0635(9) 0.2197(5) 0.7125(5) 0.025(3) Uani 1 1 d . . . . .
H24A H 0.1419 0.2298 0.7109 0.030 Uiso 1 1 calc R U . . .
H24B H 0.0603 0.1839 0.7075 0.030 Uiso 1 1 calc R U . . .
C25A C 0.0237(9) 0.2325(4) 0.7728(5) 0.017(3) Uani 1 1 d . . . . .
H25A H -0.0536 0.2198 0.7743 0.021 Uiso 1 1 calc R U . . .
C26A C 0.2115(9) 0.2121(5) 0.8114(5) 0.024(3) Uani 1 1 d . . . . .
H26A H 0.2282 0.2456 0.7986 0.028 Uiso 1 1 calc R U . . .
H26B H 0.2308 0.1895 0.7804 0.028 Uiso 1 1 calc R U . . .
C27A C 0.2566(9) 0.3049(4) 1.0173(5) 0.021(3) Uani 1 1 d . . . . .
H27A H 0.3357 0.2997 1.0289 0.025 Uiso 1 1 calc R U . . .
H27B H 0.2267 0.3288 1.0442 0.025 Uiso 1 1 calc R U . . .
C28A C 0.2481(9) 0.3264(4) 0.9575(5) 0.015(3) Uani 1 1 d . U . . .
C29A C 0.3396(10) 0.3422(4) 0.9294(6) 0.025(3) Uani 1 1 d . . . . .
H29A H 0.4118 0.3389 0.9473 0.030 Uiso 1 1 calc R U . . .
C30A C 0.3260(10) 0.3625(4) 0.8759(6) 0.029(4) Uani 1 1 d . . . . .
H30A H 0.3881 0.3746 0.8571 0.035 Uiso 1 1 calc R U . . .
C31A C 0.2179(9) 0.3654(4) 0.8489(5) 0.027(3) Uani 1 1 d . . . . .
H31A H 0.2061 0.3780 0.8112 0.032 Uiso 1 1 calc R U . . .
C32A C 0.1311(9) 0.3492(4) 0.8791(5) 0.017(3) Uani 1 1 d . . . . .
C33A C 0.0116(8) 0.3502(4) 0.8545(5) 0.020(3) Uani 1 1 d . . . . .
H33A H -0.0365 0.3630 0.8839 0.024 Uiso 1 1 calc R U . . .
H33B H 0.0061 0.3727 0.8213 0.024 Uiso 1 1 calc R U . . .
C34A C -0.0855(9) 0.1679(4) 1.0158(5) 0.024(3) Uani 1 1 d . . . . .
H34A H -0.1532 0.1642 1.0373 0.028 Uiso 1 1 calc R U . . .
H34B H -0.0320 0.1426 1.0297 0.028 Uiso 1 1 calc R U . . .
C35A C -0.1151(9) 0.1595(4) 0.9516(5) 0.016(3) Uani 1 1 d . U . . .
C36A C -0.2232(9) 0.1547(4) 0.9291(6) 0.022(3) Uani 1 1 d . . . . .
H36A H -0.2836 0.1551 0.9534 0.027 Uiso 1 1 calc R U . . .
C37A C -0.2405(9) 0.1493(4) 0.8708(5) 0.026(3) Uani 1 1 d . . . . .
H37A H -0.3134 0.1457 0.8539 0.031 Uiso 1 1 calc R U . . .
C38A C -0.1508(9) 0.1491(4) 0.8371(6) 0.024(3) Uani 1 1 d . . . . .
H38A H -0.1619 0.1459 0.7967 0.029 Uiso 1 1 calc R U . . .
C39A C -0.0451(9) 0.1534(4) 0.8617(5) 0.015(3) Uani 1 1 d . U . . .
C40A C 0.0573(9) 0.1568(4) 0.8275(5) 0.020(3) Uani 1 1 d . . . . .
H40A H 0.1191 0.1393 0.8482 0.024 Uiso 1 1 calc R U . . .
H40B H 0.0427 0.1407 0.7899 0.024 Uiso 1 1 calc R U . . .
N1B N 0.6059(8) 0.3304(3) 0.4547(5) 0.022(3) Uani 1 1 d . . . . .
N2B N 0.5491(8) 0.3703(4) 0.5699(5) 0.030(3) Uani 1 1 d . . . . .
N3B N 0.3118(7) 0.3310(3) 0.5693(4) 0.020(3) Uani 1 1 d . . . . .
N4B N 0.2158(8) 0.3984(4) 0.4821(5) 0.030(3) Uani 1 1 d . . . . .
N5B N 0.3292(7) 0.4249(4) 0.3833(4) 0.023(2) Uani 1 1 d . . . . .
N6B N 0.4442(7) 0.3300(3) 0.3617(4) 0.015(2) Uani 1 1 d . . . . .
N7B N 0.4979(9) 0.4502(3) 0.4865(5) 0.027(3) Uani 1 1 d . . . . .
N8B N 0.3140(7) 0.2784(3) 0.4595(4) 0.016(2) Uani 1 1 d . . . . .
C1B C 0.6438(9) 0.3326(4) 0.4034(6) 0.021(3) Uani 1 1 d . . . . .
C2B C 0.7544(10) 0.3381(4) 0.3938(6) 0.025(3) Uani 1 1 d . . . . .
H2B H 0.7791 0.3393 0.3560 0.030 Uiso 1 1 calc R U . . .
C3B C 0.8275(10) 0.3418(4) 0.4406(7) 0.033(4) Uani 1 1 d . . . . .
H3B H 0.9043 0.3458 0.4354 0.039 Uiso 1 1 calc R U . . .
C4B C 0.7902(9) 0.3398(5) 0.4956(6) 0.031(3) Uani 1 1 d . . . . .
H4B H 0.8406 0.3421 0.5282 0.037 Uiso 1 1 calc R U . . .
C5B C 0.6779(9) 0.3343(4) 0.5018(6) 0.020(3) Uani 1 1 d . U . . .
C6B C 0.6322(9) 0.3307(4) 0.5599(5) 0.022(3) Uani 1 1 d . . . . .
H6B1 H 0.6938 0.3329 0.5896 0.026 Uiso 1 1 calc R U . . .
H6B2 H 0.5963 0.2985 0.5637 0.026 Uiso 1 1 calc R U . . .
C7B C 0.4892(9) 0.3602(5) 0.6234(6) 0.031(4) Uani 1 1 d . . . . .
H7B H 0.4518 0.3915 0.6331 0.037 Uiso 1 1 calc R U . . .
C8B C 0.5678(11) 0.3479(5) 0.6752(6) 0.040(4) Uani 1 1 d . . . . .
H8B1 H 0.6259 0.3733 0.6793 0.048 Uiso 1 1 calc R U . . .
H8B2 H 0.6047 0.3164 0.6682 0.048 Uiso 1 1 calc R U . . .
C9B C 0.5085(12) 0.3444(6) 0.7316(6) 0.049(4) Uani 1 1 d . . . . .
H9B1 H 0.5629 0.3375 0.7639 0.059 Uiso 1 1 calc R U . . .
H9B2 H 0.4713 0.3757 0.7393 0.059 Uiso 1 1 calc R U . . .
C10B C 0.4233(11) 0.3034(5) 0.7259(6) 0.044(4) Uani 1 1 d . . . . .
H10C H 0.3831 0.3010 0.7615 0.053 Uiso 1 1 calc R U . . .
H10D H 0.4611 0.2719 0.7199 0.053 Uiso 1 1 calc R U . . .
C11B C 0.3410(10) 0.3141(4) 0.6746(6) 0.030(4) Uani 1 1 d . . . . .
H11C H 0.2984 0.3438 0.6831 0.036 Uiso 1 1 calc R U . . .
H11D H 0.2878 0.2867 0.6704 0.036 Uiso 1 1 calc R U . . .
C12B C 0.3966(9) 0.3215(4) 0.6167(5) 0.025(3) Uani 1 1 d . . . . .
H12B H 0.4332 0.2900 0.6077 0.030 Uiso 1 1 calc R U . . .
C13B C 0.2399(10) 0.3725(4) 0.5828(6) 0.045(4) Uani 1 1 d . . . . .
H13C H 0.2874 0.3986 0.6003 0.054 Uiso 1 1 calc R U . . .
H13D H 0.1895 0.3616 0.6122 0.054 Uiso 1 1 calc R U . . .
C14B C 0.1694(10) 0.3948(4) 0.5329(6) 0.023(3) Uani 1 1 d . . . . .
C15B C 0.0649(10) 0.4120(5) 0.5429(7) 0.042(4) Uani 1 1 d . . . . .
H15B H 0.0338 0.4070 0.5789 0.050 Uiso 1 1 calc R U . . .
C16B C 0.0093(10) 0.4358(6) 0.5010(7) 0.044(4) Uani 1 1 d . . . . .
H16B H -0.0613 0.4493 0.5074 0.052 Uiso 1 1 calc R U . . .
C17B C 0.0544(9) 0.4410(5) 0.4471(6) 0.034(4) Uani 1 1 d . . . . .
H17B H 0.0138 0.4571 0.4166 0.041 Uiso 1 1 calc R U . . .
C18B C 0.1590(9) 0.4224(5) 0.4392(6) 0.028(3) Uani 1 1 d . . . . .
C19B C 0.2086(8) 0.4247(5) 0.3819(5) 0.026(3) Uani 1 1 d . . . . .
H19C H 0.1814 0.3964 0.3588 0.031 Uiso 1 1 calc R U . . .
H19D H 0.1812 0.4546 0.3619 0.031 Uiso 1 1 calc R U . . .
C20B C 0.3724(10) 0.4114(4) 0.3278(6) 0.028(3) Uani 1 1 d . . . . .
H20B H 0.4516 0.4221 0.3288 0.033 Uiso 1 1 calc R U . . .
C21B C 0.3113(9) 0.4387(4) 0.2772(5) 0.027(3) Uani 1 1 d . . . . .
H21C H 0.2309 0.4321 0.2779 0.032 Uiso 1 1 calc R U . . .
H21D H 0.3225 0.4742 0.2824 0.032 Uiso 1 1 calc R U . . .
C22B C 0.3507(9) 0.4239(4) 0.2190(6) 0.029(3) Uani 1 1 d . . . . .
H22C H 0.3094 0.4425 0.1883 0.035 Uiso 1 1 calc R U . . .
H22D H 0.4304 0.4315 0.2171 0.035 Uiso 1 1 calc R U . . .
C23B C 0.3320(9) 0.3698(4) 0.2100(6) 0.029(3) Uani 1 1 d . . . . .
H23C H 0.2523 0.3620 0.2121 0.035 Uiso 1 1 calc R U . . .
H23D H 0.3552 0.3600 0.1717 0.035 Uiso 1 1 calc R U . . .
C24B C 0.3987(10) 0.3425(4) 0.2559(6) 0.030(4) Uani 1 1 d . . . . .
H24C H 0.4783 0.3487 0.2512 0.036 Uiso 1 1 calc R U . . .
H24D H 0.3856 0.3071 0.2504 0.036 Uiso 1 1 calc R U . . .
C25B C 0.3712(9) 0.3564(4) 0.3188(6) 0.023(3) Uani 1 1 d . . . . .
H25B H 0.2938 0.3452 0.3240 0.027 Uiso 1 1 calc R U . . .
C26B C 0.5612(8) 0.3329(4) 0.3509(5) 0.023(3) Uani 1 1 d . . . . .
H26C H 0.5733 0.3632 0.3290 0.028 Uiso 1 1 calc R U . . .
H26D H 0.5792 0.3051 0.3260 0.028 Uiso 1 1 calc R U . . .
C27B C 0.6005(10) 0.4199(5) 0.5700(6) 0.039(4) Uani 1 1 d . . . . .
H27C H 0.5606 0.4413 0.5960 0.047 Uiso 1 1 calc R U . . .
H27D H 0.6783 0.4174 0.5853 0.047 Uiso 1 1 calc R U . . .
C28B C 0.5985(11) 0.4426(4) 0.5125(6) 0.030(3) Uani 1 1 d . . . . .
C29B C 0.6917(11) 0.4566(5) 0.4867(6) 0.039(4) Uani 1 1 d . . . . .
H29B H 0.7616 0.4521 0.5067 0.047 Uiso 1 1 calc R U . . .
C30B C 0.6888(12) 0.4767(5) 0.4340(8) 0.050(5) Uani 1 1 d . . . . .
H30B H 0.7549 0.4860 0.4167 0.060 Uiso 1 1 calc R U . . .
C31B C 0.5862(12) 0.4833(4) 0.4060(6) 0.040(4) Uani 1 1 d . . . . .
H31B H 0.5796 0.4972 0.3687 0.047 Uiso 1 1 calc R U . . .
C32B C 0.4911(10) 0.4688(4) 0.4344(6) 0.029(3) Uani 1 1 d . U . . .
C33B C 0.3744(10) 0.4727(4) 0.4057(6) 0.028(3) Uani 1 1 d . . . . .
H33C H 0.3239 0.4859 0.4339 0.034 Uiso 1 1 calc R U . . .
H33D H 0.3757 0.4962 0.3736 0.034 Uiso 1 1 calc R U . . .
C34B C 0.2494(9) 0.2875(4) 0.5539(6) 0.025(3) Uani 1 1 d . . . . .
H34C H 0.1781 0.2885 0.5727 0.030 Uiso 1 1 calc R U . . .
H34D H 0.2911 0.2587 0.5689 0.030 Uiso 1 1 calc R U . . .
C35B C 0.2253(9) 0.2809(4) 0.4891(6) 0.019(3) Uani 1 1 d . . . . .
C36B C 0.1188(10) 0.2791(4) 0.4630(6) 0.028(3) Uani 1 1 d . . . . .
H36B H 0.0563 0.2825 0.4856 0.034 Uiso 1 1 calc R U . . .
C37B C 0.1036(10) 0.2723(4) 0.4047(6) 0.032(4) Uani 1 1 d . . . . .
H37B H 0.0319 0.2680 0.3867 0.039 Uiso 1 1 calc R U . . .
C38B C 0.1965(9) 0.2722(4) 0.3737(5) 0.023(3) Uani 1 1 d . . . . .
H38B H 0.1898 0.2696 0.3331 0.027 Uiso 1 1 calc R U . . .
C39B C 0.3010(9) 0.2760(4) 0.4020(6) 0.025(3) Uani 1 1 d . . . . .
C40B C 0.4097(9) 0.2783(4) 0.3704(6) 0.022(3) Uani 1 1 d . . . . .
H40C H 0.4689 0.2607 0.3931 0.027 Uiso 1 1 calc R U . . .
H40D H 0.3989 0.2618 0.3328 0.027 Uiso 1 1 calc R U . . .
N1C N 0.5022(8) 0.6495(4) 0.6610(4) 0.024(3) Uani 1 1 d . . . . .
N2C N 0.6364(6) 0.6068(3) 0.5726(4) 0.013(2) Uani 1 1 d . . . . .
N3C N 0.5083(7) 0.6486(3) 0.4684(4) 0.017(2) Uani 1 1 d . . . . .
N4C N 0.3073(7) 0.5866(3) 0.4728(4) 0.018(2) Uani 1 1 d . . . . .
N5C N 0.2240(7) 0.5603(3) 0.5807(4) 0.016(2) Uani 1 1 d . . . . .
N6C N 0.2671(7) 0.6532(4) 0.6456(4) 0.022(3) Uani 1 1 d . . . . .
N7C N 0.4747(7) 0.5326(3) 0.6010(4) 0.015(2) Uani 1 1 d . . . . .
N8C N 0.3499(7) 0.7058(3) 0.5364(4) 0.017(2) Uani 1 1 d . . . . .
C1C C 0.4458(8) 0.6570(4) 0.7082(5) 0.014(3) Uani 1 1 d . U . . .
C2C C 0.4978(10) 0.6685(4) 0.7609(6) 0.028(3) Uani 1 1 d . . . . .
H2C H 0.4566 0.6734 0.7939 0.034 Uiso 1 1 calc R U . . .
C3C C 0.6144(10) 0.6727(5) 0.7635(5) 0.028(3) Uani 1 1 d . . . . .
H3C H 0.6531 0.6811 0.7987 0.033 Uiso 1 1 calc R U . . .
C4C C 0.6719(10) 0.6647(4) 0.7154(6) 0.025(3) Uani 1 1 d . . . . .
H4C H 0.7505 0.6667 0.7168 0.030 Uiso 1 1 calc R U . . .
C5C C 0.6115(10) 0.6536(4) 0.6646(6) 0.024(3) Uani 1 1 d . . . . .
C6C C 0.6682(9) 0.6492(4) 0.6079(5) 0.025(3) Uani 1 1 d . . . . .
H6C1 H 0.6517 0.6790 0.5851 0.030 Uiso 1 1 calc R U . . .
H6C2 H 0.7493 0.6481 0.6164 0.030 Uiso 1 1 calc R U . . .
C7C C 0.6829(8) 0.6090(4) 0.5158(5) 0.016(3) Uani 1 1 d . . . . .
H7C H 0.6635 0.5776 0.4958 0.019 Uiso 1 1 calc R U . . .
C8C C 0.8131(8) 0.6132(4) 0.5193(5) 0.022(3) Uani 1 1 d . . . . .
H8C1 H 0.8352 0.6435 0.5399 0.026 Uiso 1 1 calc R U . . .
H8C2 H 0.8448 0.5853 0.5416 0.026 Uiso 1 1 calc R U . . .
C9C C 0.8612(9) 0.6136(5) 0.4599(5) 0.029(3) Uani 1 1 d . . . . .
H9C1 H 0.9430 0.6158 0.4642 0.035 Uiso 1 1 calc R U . . .
H9C2 H 0.8415 0.5829 0.4394 0.035 Uiso 1 1 calc R U . . .
C10C C 0.8162(9) 0.6563(5) 0.4258(6) 0.031(4) Uani 1 1 d . . . . .
H10E H 0.8491 0.6571 0.3880 0.037 Uiso 1 1 calc R U . . .
H10F H 0.8358 0.6871 0.4462 0.037 Uiso 1 1 calc R U . . .
C11C C 0.6902(9) 0.6516(4) 0.4177(5) 0.023(3) Uani 1 1 d . . . . .
H11E H 0.6716 0.6211 0.3967 0.028 Uiso 1 1 calc R U . . .
H11F H 0.6607 0.6793 0.3943 0.028 Uiso 1 1 calc R U . . .
C12C C 0.6327(8) 0.6511(4) 0.4772(5) 0.022(3) Uani 1 1 d . . . . .
H12C H 0.6513 0.6827 0.4971 0.027 Uiso 1 1 calc R U . . .
C13C C 0.4716(8) 0.6122(4) 0.4244(5) 0.019(3) Uani 1 1 d . . . . .
H13E H 0.5160 0.5822 0.4311 0.023 Uiso 1 1 calc R U . . .
H13F H 0.4892 0.6252 0.3864 0.023 Uiso 1 1 calc R U . . .
C14C C 0.3495(10) 0.5981(4) 0.4216(6) 0.026(3) Uani 1 1 d . . . . .
C15C C 0.2881(10) 0.5966(4) 0.3709(6) 0.028(3) Uani 1 1 d . . . . .
H15C H 0.3186 0.6078 0.3367 0.034 Uiso 1 1 calc R U . . .
C16C C 0.1808(9) 0.5788(5) 0.3695(6) 0.027(3) Uani 1 1 d . . . . .
H16C H 0.1378 0.5752 0.3344 0.032 Uiso 1 1 calc R U . . .
C17C C 0.1387(9) 0.5663(4) 0.4218(6) 0.025(3) Uani 1 1 d . . . . .
H17C H 0.0652 0.5543 0.4228 0.030 Uiso 1 1 calc R U . . .
C18C C 0.2051(9) 0.5715(5) 0.4733(5) 0.021(3) Uani 1 1 d . . . . .
C19C C 0.1501(8) 0.5627(4) 0.5284(5) 0.020(3) Uani 1 1 d . . . . .
H19E H 0.0955 0.5890 0.5333 0.025 Uiso 1 1 calc R U . . .
H19F H 0.1086 0.5316 0.5248 0.025 Uiso 1 1 calc R U . . .
C20C C 0.1660(9) 0.5734(4) 0.6334(5) 0.020(3) Uani 1 1 d . . . . .
H20C H 0.2127 0.5607 0.6668 0.024 Uiso 1 1 calc R U . . .
C21C C 0.0532(8) 0.5481(5) 0.6347(5) 0.024(3) Uani 1 1 d . . . . .
H21E H 0.0075 0.5571 0.5998 0.029 Uiso 1 1 calc R U . . .
H21F H 0.0645 0.5123 0.6339 0.029 Uiso 1 1 calc R U . . .
C22C C -0.0099(9) 0.5611(5) 0.6874(6) 0.030(4) Uani 1 1 d . . . . .
H22E H 0.0326 0.5503 0.7226 0.037 Uiso 1 1 calc R U . . .
H22F H -0.0826 0.5444 0.6855 0.037 Uiso 1 1 calc R U . . .
C23C C -0.0269(9) 0.6165(5) 0.6888(6) 0.032(4) Uani 1 1 d . . . . .
H23E H -0.0688 0.6255 0.7224 0.039 Uiso 1 1 calc R U . . .
H23F H -0.0699 0.6272 0.6537 0.039 Uiso 1 1 calc R U . . .
C24C C 0.0879(9) 0.6420(5) 0.6927(5) 0.026(3) Uani 1 1 d . . . . .
H24E H 0.0772 0.6778 0.6937 0.032 Uiso 1 1 calc R U . . .
H24F H 0.1290 0.6322 0.7287 0.032 Uiso 1 1 calc R U . . .
C25C C 0.1570(9) 0.6287(4) 0.6413(5) 0.023(3) Uani 1 1 d . . . . .
H25C H 0.1161 0.6418 0.6062 0.027 Uiso 1 1 calc R U . . .
C26C C 0.3222(9) 0.6489(4) 0.7048(5) 0.023(3) Uani 1 1 d . . . . .
H26E H 0.3071 0.6159 0.7199 0.027 Uiso 1 1 calc R U . . .
H26F H 0.2880 0.6729 0.7301 0.027 Uiso 1 1 calc R U . . .
C27C C 0.6630(8) 0.5604(4) 0.6013(5) 0.021(3) Uani 1 1 d . . . . .
H27E H 0.7266 0.5655 0.6293 0.026 Uiso 1 1 calc R U . . .
H27F H 0.6863 0.5366 0.5724 0.026 Uiso 1 1 calc R U . . .
C28C C 0.5673(9) 0.5388(4) 0.6323(6) 0.019(3) Uani 1 1 d . . . . .
C29C C 0.5783(10) 0.5229(4) 0.6899(6) 0.021(3) Uani 1 1 d . . . . .
H29C H 0.6461 0.5275 0.7118 0.025 Uiso 1 1 calc R U . . .
C30C C 0.4900(9) 0.5006(4) 0.7141(6) 0.027(3) Uani 1 1 d . . . . .
H30C H 0.4969 0.4885 0.7523 0.032 Uiso 1 1 calc R U . . .
C31C C 0.3905(10) 0.4962(4) 0.6815(6) 0.023(3) Uani 1 1 d . . . . .
H31C H 0.3273 0.4820 0.6972 0.028 Uiso 1 1 calc R U . . .
C32C C 0.3860(9) 0.5132(4) 0.6248(6) 0.021(3) Uani 1 1 d . . . . .
C33C C 0.2792(9) 0.5120(4) 0.5852(5) 0.020(3) Uani 1 1 d . . . . .
H33E H 0.2977 0.5011 0.5465 0.024 Uiso 1 1 calc R U . . .
H33F H 0.2272 0.4879 0.6004 0.024 Uiso 1 1 calc R U . . .
C34C C 0.4616(8) 0.6983(4) 0.4544(5) 0.020(3) Uani 1 1 d . . . . .
H34E H 0.4536 0.7025 0.4123 0.024 Uiso 1 1 calc R U . . .
H34F H 0.5132 0.7237 0.4701 0.024 Uiso 1 1 calc R U . . .
C35C C 0.3493(9) 0.7046(4) 0.4798(6) 0.018(3) Uani 1 1 d . . . . .
C36C C 0.2520(10) 0.7075(4) 0.4450(6) 0.029(3) Uani 1 1 d . . . . .
H36C H 0.2536 0.7071 0.4044 0.034 Uiso 1 1 calc R U . . .
C37C C 0.1530(10) 0.7110(5) 0.4715(6) 0.039(4) Uani 1 1 d . . . . .
H37C H 0.0850 0.7129 0.4491 0.046 Uiso 1 1 calc R U . . .
C38C C 0.1528(10) 0.7118(4) 0.5304(5) 0.024(3) Uani 1 1 d . . . . .
H38C H 0.0857 0.7144 0.5494 0.029 Uiso 1 1 calc R U . . .
C39C C 0.2546(10) 0.7086(4) 0.5612(6) 0.023(3) Uani 1 1 d . U . . .
C40C C 0.2611(9) 0.7048(4) 0.6258(5) 0.024(3) Uani 1 1 d . . . . .
H40E H 0.3275 0.7225 0.6415 0.028 Uiso 1 1 calc R U . . .
H40F H 0.1951 0.7205 0.6409 0.028 Uiso 1 1 calc R U . . .
N1D N 0.8304(7) 0.4604(3) 0.8877(4) 0.021(3) Uani 1 1 d . . . . .
N2D N 1.0223(7) 0.5281(3) 0.8799(4) 0.017(2) Uani 1 1 d . . . . .
N3D N 1.1570(7) 0.4904(3) 0.9854(4) 0.017(2) Uani 1 1 d . U . . .
N4D N 1.0144(7) 0.5309(3) 1.0742(4) 0.015(2) Uani 1 1 d . . . . .
N5D N 0.7812(7) 0.5302(3) 1.0560(4) 0.020(3) Uani 1 1 d . . . . .
N6D N 0.7449(6) 0.4358(3) 0.9941(4) 0.015(2) Uani 1 1 d . . . . .
N7D N 0.8564(7) 0.5810(3) 0.9439(5) 0.018(2) Uani 1 1 d . . . . .
N8D N 0.9970(7) 0.4112(3) 1.0131(4) 0.018(2) Uani 1 1 d . . . . .
C1D C 0.7276(9) 0.4416(4) 0.8846(5) 0.018(3) Uani 1 1 d . . . . .
C2D C 0.6734(8) 0.4289(4) 0.8349(5) 0.021(3) Uani 1 1 d . . . . .
H2D H 0.6015 0.4149 0.8349 0.026 Uiso 1 1 calc R U . . .
C3D C 0.7228(10) 0.4364(5) 0.7839(5) 0.031(3) Uani 1 1 d . . . . .
H3D H 0.6851 0.4275 0.7487 0.038 Uiso 1 1 calc R U . . .
C4D C 0.8254(9) 0.4564(4) 0.7842(5) 0.019(3) Uani 1 1 d . . . . .
H4D H 0.8604 0.4621 0.7495 0.023 Uiso 1 1 calc R U . . .
C5D C 0.8780(9) 0.4683(4) 0.8370(6) 0.020(3) Uani 1 1 d . . . . .
C6D C 0.9979(8) 0.4867(4) 0.8424(5) 0.020(3) Uani 1 1 d . U . . .
H6D1 H 1.0456 0.4592 0.8559 0.024 Uiso 1 1 calc R U . . .
H6D2 H 1.0198 0.4954 0.8035 0.024 Uiso 1 1 calc R U . . .
C7D C 1.1443(9) 0.5347(4) 0.8899(5) 0.019(3) Uani 1 1 d . . . . .
H7D H 1.1554 0.5664 0.9106 0.023 Uiso 1 1 calc R U . . .
C8D C 1.2035(8) 0.5399(4) 0.8318(5) 0.021(3) Uani 1 1 d . . . . .
H8D1 H 1.1886 0.5100 0.8088 0.025 Uiso 1 1 calc R U . . .
H8D2 H 1.1699 0.5677 0.8101 0.025 Uiso 1 1 calc R U . . .
C9D C 1.3273(9) 0.5476(4) 0.8381(5) 0.022(3) Uani 1 1 d . . . . .
H9D1 H 1.3441 0.5790 0.8576 0.027 Uiso 1 1 calc R U . . .
H9D2 H 1.3583 0.5485 0.7998 0.027 Uiso 1 1 calc R U . . .
C10D C 1.3781(9) 0.5059(4) 0.8729(5) 0.026(3) Uani 1 1 d . . . . .
H10G H 1.4594 0.5103 0.8773 0.031 Uiso 1 1 calc R U . . .
H10H H 1.3627 0.4747 0.8527 0.031 Uiso 1 1 calc R U . . .
C11D C 1.3301(8) 0.5042(5) 0.9322(5) 0.023(3) Uani 1 1 d . . . . .
H11G H 1.3465 0.5353 0.9526 0.028 Uiso 1 1 calc R U . . .
H11H H 1.3660 0.4775 0.9550 0.028 Uiso 1 1 calc R U . . .
C12D C 1.2018(8) 0.4958(4) 0.9274(5) 0.017(3) Uani 1 1 d . . . . .
H12D H 1.1891 0.4639 0.9072 0.020 Uiso 1 1 calc R U . . .
C13D C 1.1850(9) 0.5306(4) 1.0252(5) 0.022(3) Uani 1 1 d . . . . .
H13G H 1.1677 0.5619 1.0052 0.026 Uiso 1 1 calc R U . . .
H13H H 1.2658 0.5300 1.0347 0.026 Uiso 1 1 calc R U . . .
C14D C 1.1265(9) 0.5298(4) 1.0798(6) 0.021(3) Uani 1 1 d . . . . .
C15D C 1.1816(10) 0.5268(4) 1.1310(6) 0.024(3) Uani 1 1 d . . . . .
H15D H 1.2602 0.5264 1.1337 0.029 Uiso 1 1 calc R U . . .
C16D C 1.1210(10) 0.5243(4) 1.1815(6) 0.030(4) Uani 1 1 d . . . . .
H16D H 1.1589 0.5225 1.2182 0.036 Uiso 1 1 calc R U . . .
C17D C 1.0087(9) 0.5244(4) 1.1765(6) 0.020(3) Uani 1 1 d . . . . .
H17D H 0.9663 0.5220 1.2094 0.024 Uiso 1 1 calc R U . . .
C18D C 0.9567(9) 0.5282(4) 1.1213(6) 0.020(3) Uani 1 1 d . . . . .
C19D C 0.8337(9) 0.5276(4) 1.1150(5) 0.023(3) Uani 1 1 d . . . . .
H19G H 0.8077 0.4974 1.1331 0.027 Uiso 1 1 calc R U . . .
H19H H 0.8059 0.5554 1.1371 0.027 Uiso 1 1 calc R U . . .
C20D C 0.6725(9) 0.5050(4) 1.0515(6) 0.024(3) Uani 1 1 d . . . . .
H20D H 0.6337 0.5166 1.0151 0.029 Uiso 1 1 calc R U . . .
C21D C 0.5957(9) 0.5185(4) 1.1008(5) 0.025(3) Uani 1 1 d . . . . .
H21G H 0.6363 0.5122 1.1381 0.031 Uiso 1 1 calc R U . . .
H21H H 0.5793 0.5539 1.0986 0.031 Uiso 1 1 calc R U . . .
C22D C 0.4860(9) 0.4903(4) 1.0989(6) 0.025(3) Uani 1 1 d . . . . .
H22G H 0.4436 0.4997 1.1323 0.031 Uiso 1 1 calc R U . . .
H22H H 0.4412 0.4990 1.0636 0.031 Uiso 1 1 calc R U . . .
C23D C 0.5073(9) 0.4358(4) 1.1001(6) 0.031(4) Uani 1 1 d . . . . .
H23G H 0.4361 0.4179 1.0992 0.037 Uiso 1 1 calc R U . . .
H23H H 0.5508 0.4269 1.1358 0.037 Uiso 1 1 calc R U . . .
C24D C 0.5718(8) 0.4221(4) 1.0475(5) 0.022(3) Uani 1 1 d . . . . .
H24G H 0.5259 0.4300 1.0122 0.026 Uiso 1 1 calc R U . . .
H24H H 0.5853 0.3865 1.0478 0.026 Uiso 1 1 calc R U . . .
C25D C 0.6841(9) 0.4489(4) 1.0456(5) 0.021(3) Uani 1 1 d . . . . .
H25D H 0.7308 0.4376 1.0797 0.025 Uiso 1 1 calc R U . . .
C26D C 0.6735(9) 0.4365(4) 0.9432(5) 0.023(3) Uani 1 1 d . . . . .
H26G H 0.6208 0.4639 0.9465 0.028 Uiso 1 1 calc R U . . .
H26H H 0.6296 0.4060 0.9422 0.028 Uiso 1 1 calc R U . . .
C27D C 0.9649(8) 0.5728(4) 0.8609(5) 0.022(3) Uani 1 1 d . . . . .
H27G H 0.9536 0.5723 0.8186 0.027 Uiso 1 1 calc R U . . .
H27H H 1.0122 0.6012 0.8715 0.027 Uiso 1 1 calc R U . . .
C28D C 0.8526(9) 0.5789(4) 0.8872(5) 0.017(3) Uani 1 1 d . U . . .
C29D C 0.7557(9) 0.5843(4) 0.8551(5) 0.022(3) Uani 1 1 d . . . . .
H29D H 0.7548 0.5840 0.8144 0.026 Uiso 1 1 calc R U . . .
C30D C 0.6574(10) 0.5903(4) 0.8832(6) 0.025(3) Uani 1 1 d . . . . .
H30D H 0.5890 0.5945 0.8616 0.030 Uiso 1 1 calc R U . . .
C31D C 0.6604(10) 0.5903(4) 0.9418(6) 0.023(3) Uani 1 1 d . . . . .
H31D H 0.5940 0.5938 0.9613 0.027 Uiso 1 1 calc R U . . .
C32D C 0.7634(9) 0.5849(4) 0.9732(6) 0.019(3) Uani 1 1 d . U . . .
C33D C 0.7760(9) 0.5811(4) 1.0360(5) 0.019(3) Uani 1 1 d . . . . .
H33G H 0.7127 0.5976 1.0529 0.023 Uiso 1 1 calc R U . . .
H33H H 0.8445 0.5983 1.0498 0.023 Uiso 1 1 calc R U . . .
C34D C 1.1878(8) 0.4435(4) 1.0130(5) 0.015(3) Uani 1 1 d . . . . .
H34G H 1.2512 0.4489 1.0410 0.018 Uiso 1 1 calc R U . . .
H34H H 1.2122 0.4205 0.9835 0.018 Uiso 1 1 calc R U . . .
C35D C 1.0924(9) 0.4200(4) 1.0441(5) 0.021(3) Uani 1 1 d . . . . .
C36D C 1.1058(10) 0.4075(4) 1.1018(5) 0.025(3) Uani 1 1 d . . . . .
H36D H 1.1743 0.4124 1.1230 0.030 Uiso 1 1 calc R U . . .
C37D C 1.0136(10) 0.3872(4) 1.1274(6) 0.030(3) Uani 1 1 d . . . . .
H37D H 1.0183 0.3780 1.1667 0.036 Uiso 1 1 calc R U . . .
C38D C 0.9164(10) 0.3811(4) 1.0942(6) 0.025(3) Uani 1 1 d . . . . .
H38D H 0.8528 0.3681 1.1108 0.030 Uiso 1 1 calc R U . . .
C39D C 0.9115(9) 0.3934(4) 1.0386(5) 0.017(3) Uani 1 1 d . U . . .
C40D C 0.8048(9) 0.3891(4) 1.0018(5) 0.020(3) Uani 1 1 d . . . . .
H40G H 0.8219 0.3763 0.9636 0.024 Uiso 1 1 calc R U . . .
H40H H 0.7559 0.3652 1.0196 0.024 Uiso 1 1 calc R U . . .
Br1 Br 0.61812(11) 0.16920(9) 1.09098(7) 0.0436(4) Uani 1 1 d . . . . .
Br2 Br 0.11988(9) 0.42922(8) 0.71159(6) 0.0260(3) Uani 1 1 d . . . . .
Br3 Br -0.02385(19) 0.39129(14) 0.28894(11) 0.0654(12) Uani 0.706(5) 1 d . . P A 1
O3M O -0.0850(11) 0.2750(5) 0.2837(6) 0.047(4) Uani 0.706(5) 1 d D . P A 1
H3M H -0.0600 0.3032 0.2897 0.070 Uiso 0.706(5) 1 calc R U P A 1
C3M C -0.1740(14) 0.2769(9) 0.2421(7) 0.061(8) Uani 0.706(5) 1 d D . P A 1
H3M1 H -0.2417 0.2864 0.2604 0.092 Uiso 0.706(5) 1 calc R U P A 1
H3M2 H -0.1846 0.2447 0.2244 0.092 Uiso 0.706(5) 1 calc R U P A 1
H3M3 H -0.1578 0.3009 0.2127 0.092 Uiso 0.706(5) 1 calc R U P A 1
Br3X Br -0.0031(10) 0.3433(5) 0.2863(6) 0.074(6) Uiso 0.154(6) 1 d . . P B 2
Br4 Br 0.4510(2) 0.57571(13) 0.23676(13) 0.0734(13) Uani 0.658(5) 1 d . . P . .
Br5 Br 0.3322(3) 0.70896(16) 0.28044(18) 0.0748(18) Uani 0.481(5) 1 d . . P C 1
O1W O 0.4505(13) 0.6817(6) 0.2842(8) 0.045(5) Uiso 0.519(5) 1 d . . P C 2
O1M O -0.3028(6) 0.4421(4) 0.2534(4) 0.051(3) Uani 1 1 d D . . . .
H1M H -0.3492 0.4625 0.2400 0.077 Uiso 1 1 calc R U . . .
C1M C -0.2347(12) 0.4270(7) 0.2098(5) 0.096(7) Uani 1 1 d D . . . .
H1M1 H -0.1769 0.4515 0.2050 0.145 Uiso 1 1 calc R U . . .
H1M2 H -0.2795 0.4234 0.1738 0.145 Uiso 1 1 calc R U . . .
H1M3 H -0.2003 0.3957 0.2204 0.145 Uiso 1 1 calc R U . . .
O2M O 0.5087(11) 0.2780(5) 1.1057(6) 0.079(5) Uiso 0.794(14) 1 d D . P D 1
H2M H 0.4893 0.2512 1.1192 0.119 Uiso 0.794(14) 1 calc R U P D 1
C2M C 0.5898(13) 0.2996(7) 1.1433(7) 0.059(6) Uiso 0.794(14) 1 d D . P D 1
H2M1 H 0.5954 0.3345 1.1346 0.088 Uiso 0.794(14) 1 calc R U P D 1
H2M2 H 0.6615 0.2839 1.1386 0.088 Uiso 0.794(14) 1 calc R U P D 1
H2M3 H 0.5691 0.2955 1.1830 0.088 Uiso 0.794(14) 1 calc R U P D 1
O2N O 0.746(6) 0.2564(19) 1.199(3) 0.14(3) Uiso 0.206(14) 1 d D . P D 2
H2N H 0.6801 0.2486 1.2042 0.209 Uiso 0.206(14) 1 calc R U P D 2
C2N C 0.771(9) 0.301(2) 1.227(4) 0.14(6) Uiso 0.206(14) 1 d D . P D 2
H2N1 H 0.7581 0.2971 1.2682 0.217 Uiso 0.206(14) 1 d R U P D 2
H2N2 H 0.7243 0.3269 1.2110 0.217 Uiso 0.206(14) 1 d R U P D 2
H2N3 H 0.8494 0.3090 1.2232 0.217 Uiso 0.206(14) 1 d R U P D 2
O2W O -0.1279(10) 0.4152(6) 0.6455(6) 0.036(6) Uiso 0.64(3) 1 d . . P . .
O2X O -0.1411(18) 0.4506(11) 0.6387(11) 0.032(10) Uiso 0.36(3) 1 d . . P . .
O3W O 0.6910(16) 0.5624(8) 0.2960(9) 0.097(9) Uiso 0.66(3) 1 d . . P . .
O3X O 0.7514(19) 0.5930(9) 0.2774(12) 0.035(11) Uiso 0.34(3) 1 d . . P . .
O4W O -0.0952(9) 0.5101(5) 0.3336(6) 0.048(5) Uiso 0.78(2) 1 d . . P . .
O4X O -0.139(2) 0.5508(12) 0.3148(15) 0.019(12) Uiso 0.22(2) 1 d . . P . .

loop_
_atom_site_aniso_label
_atom_site_aniso_U_11
_atom_site_aniso_U_22
_atom_site_aniso_U_33
_atom_site_aniso_U_23
_atom_site_aniso_U_13
_atom_site_aniso_U_12
K1 0.0325(16) 0.0184(15) 0.0257(19) 0.0004(14) 0.0074(14) 0.0022(12)
K2 0.0326(16) 0.0178(15) 0.0310(19) -0.0016(14) 0.0140(14) -0.0022(12)
K3 0.0282(15) 0.0240(15) 0.0215(18) 0.0002(14) 0.0034(13) 0.0057(12)
K4 0.0256(15) 0.0199(15) 0.0206(18) -0.0042(14) 0.0037(13) -0.0001(12)
N1A 0.032(6) 0.018(6) 0.015(7) -0.007(5) 0.005(5) -0.002(5)
N2A 0.029(6) 0.009(5) 0.023(7) 0.001(5) 0.005(5) 0.012(4)
N3A 0.023(5) 0.007(5) 0.025(7) -0.001(5) 0.010(5) -0.003(4)
N4A 0.025(6) 0.011(5) 0.013(6) 0.006(5) 0.011(5) -0.003(4)
N5A 0.019(5) 0.019(6) 0.008(6) -0.006(5) 0.007(5) 0.002(4)
N6A 0.015(5) 0.022(6) 0.020(7) 0.001(5) 0.005(5) -0.005(4)
N7A 0.022(6) 0.011(5) 0.021(7) -0.004(5) 0.002(5) -0.005(4)
N8A 0.021(5) 0.015(6) 0.014(6) 0.002(5) 0.006(5) -0.001(4)
C1A 0.013(6) 0.019(7) 0.034(9) 0.008(7) -0.002(6) -0.009(5)
C2A 0.029(8) 0.054(10) 0.034(10) -0.010(9) 0.022(7) 0.000(7)
C3A 0.021(7) 0.058(10) 0.051(11) 0.000(10) 0.015(8) 0.015(7)
C4A 0.021(7) 0.041(9) 0.023(9) 0.010(7) 0.002(6) -0.009(6)
C5A 0.030(7) 0.008(6) 0.019(8) 0.000(6) 0.011(6) -0.001(5)
C6A 0.028(7) 0.013(7) 0.026(9) -0.004(6) 0.010(6) -0.004(5)
C7A 0.035(7) 0.015(7) 0.011(8) 0.006(6) 0.004(6) 0.009(6)
C8A 0.031(7) 0.030(8) 0.009(8) -0.011(7) -0.003(6) -0.007(6)
C9A 0.041(8) 0.028(8) 0.014(8) -0.006(7) -0.003(6) 0.004(6)
C10A 0.037(7) 0.026(8) 0.011(8) 0.007(7) 0.002(6) -0.006(6)
C11A 0.037(8) 0.016(7) 0.029(9) -0.005(7) 0.000(7) 0.001(6)
C12A 0.029(7) 0.014(7) 0.020(8) 0.001(6) 0.006(6) -0.002(6)
C13A 0.026(7) 0.019(7) 0.019(8) -0.002(6) 0.006(6) 0.003(5)
C14A 0.021(5) 0.009(5) 0.020(6) -0.004(5) 0.003(5) 0.004(4)
C15A 0.023(5) 0.008(5) 0.023(6) 0.004(5) 0.006(5) 0.004(4)
C16A 0.006(6) 0.025(7) 0.039(10) 0.001(7) -0.001(6) 0.005(5)
C17A 0.022(7) 0.022(7) 0.027(9) 0.014(7) 0.003(6) 0.008(5)
C18A 0.027(7) 0.012(7) 0.026(9) -0.003(6) 0.012(7) -0.002(5)
C19A 0.012(6) 0.009(6) 0.023(8) -0.001(6) 0.003(6) 0.001(5)
C20A 0.012(6) 0.032(8) 0.019(8) -0.001(7) 0.006(6) -0.008(5)
C21A 0.025(7) 0.025(7) 0.026(9) -0.008(7) 0.010(6) -0.007(6)
C22A 0.036(6) 0.032(6) 0.020(6) 0.009(5) 0.003(5) -0.001(5)
C23A 0.031(7) 0.034(8) 0.026(9) -0.016(7) 0.009(7) -0.011(6)
C24A 0.022(7) 0.038(8) 0.016(8) 0.002(7) 0.004(6) 0.007(6)
C25A 0.014(6) 0.022(7) 0.016(8) -0.005(6) 0.005(6) -0.008(5)
C26A 0.032(7) 0.033(8) 0.006(7) -0.007(7) 0.006(6) -0.003(6)
C27A 0.030(7) 0.012(6) 0.021(8) -0.001(6) 0.010(6) 0.002(5)
C28A 0.017(5) 0.008(5) 0.021(6) 0.000(5) 0.005(5) -0.006(4)
C29A 0.031(7) 0.016(7) 0.028(9) -0.002(7) 0.012(7) 0.014(6)
C30A 0.032(8) 0.016(7) 0.042(10) 0.010(7) 0.021(7) 0.004(6)
C31A 0.032(8) 0.029(8) 0.019(8) 0.010(7) -0.003(6) -0.003(6)
C32A 0.027(7) 0.009(6) 0.014(8) 0.000(6) 0.009(6) -0.002(5)
C33A 0.017(6) 0.015(7) 0.026(8) 0.006(6) -0.001(6) 0.009(5)
C34A 0.027(7) 0.011(6) 0.034(9) 0.002(7) 0.013(6) 0.000(6)
C35A 0.020(5) 0.008(5) 0.022(6) -0.001(5) 0.005(5) 0.005(4)
C36A 0.017(6) 0.026(7) 0.024(8) -0.004(7) 0.005(6) 0.004(5)
C37A 0.019(7) 0.039(8) 0.019(8) -0.006(7) 0.004(6) -0.002(6)
C38A 0.033(7) 0.023(7) 0.017(8) -0.008(6) -0.002(6) -0.002(6)
C39A 0.020(5) 0.008(5) 0.019(6) 0.000(5) 0.005(5) 0.005(4)
C40A 0.021(6) 0.021(7) 0.020(8) -0.006(6) 0.005(6) 0.002(5)
N1B 0.024(6) 0.019(6) 0.024(7) -0.008(5) 0.007(5) -0.009(5)
N2B 0.035(6) 0.024(6) 0.031(8) 0.000(6) 0.013(6) -0.005(5)
N3B 0.024(6) 0.016(6) 0.022(7) -0.002(5) 0.010(5) -0.003(5)
N4B 0.023(6) 0.034(7) 0.037(8) 0.008(6) 0.017(6) 0.012(5)
N5B 0.038(6) 0.016(5) 0.016(6) 0.002(5) 0.011(5) 0.008(5)
N6B 0.028(6) 0.006(5) 0.012(6) 0.001(5) 0.012(5) 0.001(4)
N7B 0.050(7) 0.010(5) 0.023(7) 0.000(5) 0.006(6) 0.006(5)
N8B 0.017(5) 0.012(5) 0.021(7) -0.002(5) 0.006(5) 0.000(4)
C1B 0.022(7) 0.018(7) 0.024(9) -0.002(6) 0.008(6) -0.011(6)
C2B 0.030(8) 0.026(8) 0.022(8) -0.006(7) 0.013(7) 0.003(6)
C3B 0.023(7) 0.020(7) 0.057(12) -0.006(8) 0.019(8) -0.001(6)
C4B 0.024(7) 0.039(8) 0.028(9) -0.001(7) 0.001(6) -0.003(6)
C5B 0.024(5) 0.010(5) 0.026(6) 0.003(5) 0.002(5) -0.003(4)
C6B 0.028(7) 0.015(7) 0.022(8) -0.005(6) 0.001(6) -0.009(6)
C7B 0.040(8) 0.025(8) 0.027(9) -0.016(7) 0.015(7) -0.008(6)
C8B 0.050(9) 0.047(10) 0.022(9) -0.015(8) -0.001(7) -0.019(8)
C9B 0.063(10) 0.056(11) 0.029(10) -0.013(9) 0.004(8) -0.009(8)
C10B 0.060(10) 0.041(9) 0.033(11) -0.002(8) 0.014(8) -0.006(8)
C11B 0.046(8) 0.019(7) 0.026(9) 0.011(7) 0.020(7) 0.000(6)
C12B 0.035(8) 0.019(7) 0.023(9) -0.006(7) 0.012(7) -0.007(6)
C13B 0.064(10) 0.016(7) 0.058(12) 0.004(8) 0.036(9) 0.007(7)
C14B 0.032(8) 0.011(7) 0.025(9) 0.000(6) 0.001(7) -0.003(6)
C15B 0.032(8) 0.052(10) 0.043(11) -0.014(9) 0.008(8) -0.013(7)
C16B 0.011(7) 0.081(12) 0.040(10) -0.003(10) 0.006(7) -0.003(8)
C17B 0.023(7) 0.044(9) 0.033(9) -0.004(8) -0.012(7) -0.006(6)
C18B 0.027(7) 0.024(8) 0.034(9) -0.001(8) 0.008(7) -0.002(6)
C19B 0.026(7) 0.023(7) 0.029(8) 0.012(7) 0.012(6) 0.003(6)
C20B 0.033(7) 0.015(7) 0.036(9) 0.001(7) 0.007(7) -0.007(6)
C21B 0.037(7) 0.014(7) 0.029(9) -0.005(7) 0.006(7) 0.000(6)
C22B 0.028(7) 0.018(7) 0.041(9) 0.014(7) -0.005(6) 0.000(6)
C23B 0.027(7) 0.027(8) 0.033(9) 0.015(7) -0.002(6) -0.003(6)
C24B 0.039(8) 0.012(7) 0.041(10) -0.003(7) 0.003(7) -0.005(6)
C25B 0.021(7) 0.022(7) 0.026(9) 0.003(7) 0.004(6) -0.004(5)
C26B 0.021(7) 0.024(7) 0.024(9) 0.006(7) 0.003(6) 0.009(6)
C27B 0.046(8) 0.020(8) 0.053(11) -0.003(8) 0.022(8) -0.006(6)
C28B 0.050(9) 0.015(7) 0.027(9) -0.005(7) 0.009(7) 0.001(6)
C29B 0.045(9) 0.028(8) 0.046(11) 0.011(8) 0.026(8) -0.003(7)
C30B 0.032(9) 0.040(9) 0.082(15) -0.024(10) 0.035(10) -0.021(7)
C31B 0.071(11) 0.013(7) 0.038(10) -0.011(7) 0.036(9) -0.018(7)
C32B 0.038(6) 0.018(5) 0.033(6) -0.005(5) 0.014(5) 0.004(5)
C33B 0.055(9) 0.012(7) 0.018(8) 0.002(6) 0.004(7) -0.001(6)
C34B 0.030(7) 0.011(7) 0.035(10) -0.003(7) 0.015(7) -0.003(5)
C35B 0.025(7) 0.007(6) 0.028(9) -0.002(6) 0.017(7) -0.004(5)
C36B 0.026(7) 0.024(7) 0.036(10) -0.004(7) 0.017(7) -0.005(6)
C37B 0.032(8) 0.031(8) 0.034(10) -0.001(8) 0.009(7) -0.010(6)
C38B 0.032(8) 0.023(7) 0.012(8) -0.003(6) -0.001(6) 0.001(6)
C39B 0.020(7) 0.013(7) 0.041(10) -0.005(7) 0.009(7) -0.007(5)
C40B 0.028(7) 0.008(6) 0.032(9) -0.012(6) 0.018(6) -0.006(5)
N1C 0.026(6) 0.029(6) 0.018(7) 0.004(5) 0.006(5) 0.006(5)
N2C 0.011(5) 0.018(5) 0.011(6) 0.001(5) 0.000(4) 0.001(4)
N3C 0.017(5) 0.015(5) 0.017(6) -0.003(5) 0.004(5) 0.002(4)
N4C 0.020(6) 0.020(6) 0.015(6) -0.003(5) 0.003(5) -0.004(4)
N5C 0.012(5) 0.023(6) 0.013(6) 0.002(5) 0.000(5) 0.009(4)
N6C 0.018(5) 0.030(6) 0.019(7) 0.002(5) 0.010(5) 0.006(5)
N7C 0.012(5) 0.016(5) 0.016(6) -0.001(5) 0.000(5) 0.000(4)
N8C 0.025(6) 0.013(5) 0.014(6) -0.003(5) 0.005(5) 0.008(4)
C1C 0.016(5) 0.013(5) 0.015(6) 0.007(5) 0.003(5) 0.007(4)
C2C 0.038(8) 0.024(7) 0.022(8) -0.006(7) 0.004(6) 0.008(6)
C3C 0.040(8) 0.035(8) 0.008(7) -0.004(7) -0.002(6) -0.005(7)
C4C 0.032(7) 0.014(7) 0.029(9) 0.001(7) 0.000(7) -0.010(6)
C5C 0.029(7) 0.013(7) 0.032(9) 0.006(7) 0.008(7) 0.007(6)
C6C 0.014(6) 0.020(7) 0.041(10) 0.005(7) 0.005(6) 0.009(5)
C7C 0.010(6) 0.018(7) 0.021(8) -0.006(6) 0.005(5) 0.000(5)
C8C 0.019(6) 0.027(7) 0.020(8) 0.005(7) 0.001(6) 0.008(6)
C9C 0.033(7) 0.025(8) 0.031(9) -0.005(7) 0.012(7) -0.003(6)
C10C 0.022(7) 0.036(9) 0.034(9) 0.006(8) 0.004(6) -0.003(6)
C11C 0.032(7) 0.016(7) 0.022(8) 0.007(6) 0.000(6) -0.007(6)
C12C 0.020(7) 0.021(7) 0.027(9) -0.005(6) 0.012(6) 0.000(5)
C13C 0.032(7) 0.011(6) 0.015(8) 0.002(6) 0.004(6) 0.003(5)
C14C 0.031(8) 0.008(7) 0.040(10) 0.002(7) 0.005(7) 0.005(6)
C15C 0.041(8) 0.025(8) 0.020(9) 0.004(7) 0.012(7) 0.003(6)
C16C 0.021(7) 0.037(8) 0.022(9) -0.001(7) -0.010(6) 0.005(6)
C17C 0.019(7) 0.025(7) 0.031(9) -0.006(7) 0.010(7) 0.011(6)
C18C 0.019(7) 0.029(8) 0.015(8) 0.007(7) -0.001(6) 0.013(6)
C19C 0.017(6) 0.024(7) 0.021(8) -0.001(6) 0.009(6) 0.001(5)
C20C 0.023(7) 0.021(7) 0.017(8) 0.007(6) 0.004(6) 0.007(5)
C21C 0.011(6) 0.044(8) 0.019(8) -0.003(7) 0.004(6) 0.008(6)
C22C 0.007(6) 0.059(10) 0.026(9) 0.019(8) 0.005(6) 0.004(6)
C23C 0.018(7) 0.064(10) 0.016(8) 0.012(8) 0.001(6) 0.022(7)
C24C 0.020(7) 0.042(8) 0.018(8) 0.006(7) 0.007(6) 0.012(6)
C25C 0.023(7) 0.037(8) 0.008(7) 0.000(6) 0.006(6) 0.015(6)
C26C 0.025(7) 0.027(7) 0.016(8) -0.001(7) 0.005(6) 0.003(6)
C27C 0.017(6) 0.031(8) 0.016(8) -0.003(7) 0.004(6) 0.003(6)
C28C 0.009(6) 0.010(6) 0.037(9) -0.002(6) -0.005(6) 0.002(5)
C29C 0.027(7) 0.017(7) 0.019(8) -0.001(6) 0.002(6) 0.008(6)
C30C 0.028(7) 0.026(8) 0.027(9) 0.012(7) 0.001(7) 0.013(6)
C31C 0.031(7) 0.015(7) 0.025(9) 0.013(7) 0.012(7) 0.002(6)
C32C 0.021(7) 0.021(7) 0.021(8) -0.007(7) 0.005(6) 0.012(5)
C33C 0.026(7) 0.011(6) 0.022(8) -0.007(6) 0.003(6) -0.005(5)
C34C 0.027(7) 0.018(7) 0.015(8) 0.005(6) -0.004(6) -0.001(5)
C35C 0.021(7) 0.012(7) 0.021(8) 0.005(6) -0.008(6) 0.007(5)
C36C 0.053(9) 0.025(7) 0.009(8) 0.006(7) 0.012(7) 0.013(7)
C37C 0.018(7) 0.058(10) 0.040(11) 0.002(9) 0.007(7) 0.011(7)
C38C 0.032(7) 0.031(8) 0.010(8) 0.006(7) 0.008(6) 0.012(6)
C39C 0.031(6) 0.020(5) 0.017(6) -0.006(5) -0.001(5) 0.014(5)
C40C 0.028(7) 0.024(7) 0.019(8) -0.011(7) -0.001(6) 0.004(6)
N1D 0.012(5) 0.024(6) 0.027(7) -0.012(5) 0.003(5) -0.003(4)
N2D 0.023(6) 0.017(6) 0.011(6) -0.001(5) 0.005(5) -0.006(4)
N3D 0.015(4) 0.012(4) 0.025(5) -0.010(4) 0.003(4) 0.001(4)
N4D 0.023(6) 0.011(5) 0.011(6) -0.006(5) 0.005(5) 0.003(4)
N5D 0.017(5) 0.022(6) 0.022(7) 0.005(5) 0.003(5) 0.004(4)
N6D 0.014(5) 0.020(6) 0.010(6) -0.004(5) 0.003(4) 0.001(4)
N7D 0.012(5) 0.018(6) 0.024(7) 0.008(5) 0.003(5) 0.001(4)
N8D 0.021(5) 0.010(5) 0.022(7) -0.001(5) 0.004(5) 0.003(4)
C1D 0.018(6) 0.020(7) 0.016(8) -0.011(6) 0.000(6) -0.001(5)
C2D 0.018(6) 0.026(7) 0.020(8) 0.000(7) 0.003(6) -0.013(6)
C3D 0.037(8) 0.042(9) 0.016(8) -0.005(7) 0.007(6) -0.002(7)
C4D 0.026(7) 0.028(7) 0.005(7) -0.004(6) 0.005(6) 0.003(6)
C5D 0.025(7) 0.010(6) 0.025(9) 0.006(6) 0.008(6) 0.004(5)
C6D 0.023(5) 0.020(5) 0.020(6) 0.003(5) 0.018(5) -0.004(4)
C7D 0.022(7) 0.022(7) 0.012(8) -0.007(6) 0.003(6) 0.000(5)
C8D 0.028(7) 0.018(7) 0.017(8) 0.004(6) 0.003(6) -0.012(5)
C9D 0.029(7) 0.021(7) 0.017(8) 0.008(6) 0.007(6) -0.010(6)
C10D 0.024(7) 0.028(8) 0.029(9) -0.008(7) 0.023(6) -0.014(6)
C11D 0.016(6) 0.030(8) 0.023(8) 0.003(7) -0.006(6) 0.008(5)
C12D 0.021(6) 0.014(6) 0.016(7) -0.003(6) 0.009(6) -0.001(5)
C13D 0.027(7) 0.016(7) 0.021(8) -0.006(6) -0.006(6) 0.002(6)
C14D 0.024(7) 0.016(7) 0.022(9) -0.002(7) -0.001(6) -0.007(5)
C15D 0.025(7) 0.018(7) 0.028(9) -0.003(7) -0.005(7) 0.009(6)
C16D 0.035(8) 0.027(8) 0.028(9) 0.006(7) 0.004(7) 0.004(6)
C17D 0.024(7) 0.022(7) 0.014(8) 0.001(6) 0.000(6) 0.000(6)
C18D 0.022(7) 0.008(6) 0.030(9) 0.010(6) 0.000(6) 0.002(5)
C19D 0.041(8) 0.009(6) 0.019(8) 0.000(6) 0.015(7) 0.002(6)
C20D 0.016(7) 0.030(8) 0.027(9) -0.005(7) 0.007(6) -0.003(6)
C21D 0.027(7) 0.030(8) 0.020(8) -0.009(7) 0.004(6) 0.003(6)
C22D 0.026(7) 0.018(7) 0.033(9) 0.009(7) 0.007(6) -0.003(6)
C23D 0.026(7) 0.029(8) 0.040(9) 0.004(7) 0.017(7) -0.010(6)
C24D 0.025(6) 0.011(6) 0.030(8) -0.009(6) 0.010(6) -0.009(5)
C25D 0.022(6) 0.016(7) 0.024(8) -0.009(6) -0.002(6) -0.002(5)
C26D 0.029(7) 0.022(7) 0.020(8) 0.005(7) 0.017(6) 0.004(6)
C27D 0.022(7) 0.018(7) 0.027(9) 0.009(6) 0.003(6) -0.006(5)
C28D 0.020(5) 0.012(5) 0.019(6) 0.009(5) 0.000(5) 0.000(4)
C29D 0.035(7) 0.018(7) 0.011(8) 0.008(6) 0.000(6) -0.007(6)
C30D 0.027(7) 0.014(7) 0.035(9) 0.014(7) 0.005(7) -0.006(5)
C31D 0.024(7) 0.016(7) 0.028(9) -0.002(7) 0.008(6) -0.010(5)
C32D 0.024(5) 0.010(5) 0.022(6) -0.002(5) 0.003(5) 0.002(4)
C33D 0.023(7) 0.009(6) 0.027(9) 0.000(6) 0.006(6) 0.000(5)
C34D 0.017(6) 0.006(6) 0.022(8) -0.006(6) 0.000(5) 0.005(5)
C35D 0.033(7) 0.017(7) 0.015(7) 0.008(6) 0.005(6) 0.019(6)
C36D 0.032(7) 0.024(7) 0.018(8) -0.002(7) 0.007(6) 0.016(6)
C37D 0.048(9) 0.022(7) 0.020(8) -0.005(7) 0.006(7) 0.006(7)
C38D 0.025(7) 0.014(7) 0.038(10) -0.005(7) 0.015(7) 0.000(6)
C39D 0.021(5) 0.016(5) 0.014(6) -0.008(5) 0.007(5) 0.004(4)
C40D 0.035(7) 0.007(6) 0.019(8) -0.003(6) 0.013(6) -0.001(5)
Br1 0.0482(9) 0.0467(9) 0.0368(10) 0.0188(9) 0.0105(8) -0.0081(7)
Br2 0.0323(7) 0.0241(7) 0.0225(8) 0.0024(7) 0.0100(6) 0.0033(6)
Br3 0.0550(16) 0.107(3) 0.0349(17) -0.0017(16) 0.0049(12) -0.0295(15)
O3M 0.045(9) 0.053(9) 0.045(11) 0.011(9) 0.030(8) 0.024(8)
C3M 0.066(17) 0.061(16) 0.06(2) -0.009(16) 0.051(16) 0.021(16)
Br4 0.097(2) 0.073(2) 0.053(2) -0.0122(17) 0.0358(18) -0.0033(17)
Br5 0.101(3) 0.065(3) 0.056(3) 0.008(2) -0.016(2) -0.031(2)
O1M 0.020(5) 0.106(9) 0.027(6) 0.035(6) 0.005(4) -0.006(5)
C1M 0.088(14) 0.106(16) 0.089(17) -0.004(16) -0.045(13) 0.052(13)

loop_
_atom_type_symbol
_atom_type_description
_atom_type_scat_dispersion_real
_atom_type_scat_dispersion_imag
_atom_type_scat_source
C C 0.0033 0.0016 'International Tables Vol C Tables 4.2.6.8 and 6.1.1.4'
H H 0.0000 0.0000 'International Tables Vol C Tables 4.2.6.8 and 6.1.1.4'
N N 0.0061 0.0033 'International Tables Vol C Tables 4.2.6.8 and 6.1.1.4'
O O 0.0106 0.0060 'International Tables Vol C Tables 4.2.6.8 and 6.1.1.4'
K K 0.2009 0.2494 'International Tables Vol C Tables 4.2.6.8 and 6.1.1.4'
Br Br -0.2901 2.4595 'International Tables Vol C Tables 4.2.6.8 and 6.1.1.4'

loop_
_geom_angle_atom_site_label_1
_geom_angle_atom_site_label_2
_geom_angle_atom_site_label_3
_geom_angle
N7A K1 N1A 84.7(3)
N7A K1 N4A 95.1(3)
N1A K1 N4A 176.8(4)
N7A K1 N8A 175.4(3)
N1A K1 N8A 91.6(3)
N4A K1 N8A 88.5(3)
N7A K1 N2A 67.5(3)
N1A K1 N2A 65.5(3)
N4A K1 N2A 117.4(3)
N8A K1 N2A 113.4(3)
N7A K1 N3A 115.6(3)
N1A K1 N3A 115.0(3)
N4A K1 N3A 68.0(3)
N8A K1 N3A 68.5(3)
N2A K1 N3A 67.9(3)
N7A K1 N5A 70.4(3)
N1A K1 N5A 113.1(3)
N4A K1 N5A 63.8(3)
N8A K1 N5A 108.8(3)
N2A K1 N5A 137.8(3)
N3A K1 N5A 131.9(3)
N7A K1 N6A 105.7(3)
N1A K1 N6A 65.6(3)
N4A K1 N6A 111.5(3)
N8A K1 N6A 70.2(3)
N2A K1 N6A 131.0(3)
N3A K1 N6A 138.7(3)
N5A K1 N6A 63.8(3)
N7A K1 C39A 152.4(3)
N1A K1 C39A 90.5(3)
N4A K1 C39A 88.3(3)
N8A K1 C39A 24.5(3)
N2A K1 C39A 134.1(3)
N3A K1 C39A 91.1(3)
N5A K1 C39A 86.8(3)
N6A K1 C39A 48.4(3)
N7A K1 C35A 160.2(3)
N1A K1 C35A 112.5(3)
N4A K1 C35A 68.4(3)
N8A K1 C35A 24.3(3)
N2A K1 C35A 109.6(3)
N3A K1 C35A 49.2(3)
N5A K1 C35A 109.1(3)
N6A K1 C35A 91.0(3)
C39A K1 C35A 42.5(3)
N7A K1 C32A 23.5(3)
N1A K1 C32A 88.0(3)
N4A K1 C32A 90.5(3)
N8A K1 C32A 154.0(3)
N2A K1 C32A 90.1(3)
N3A K1 C32A 134.4(3)
N5A K1 C32A 48.6(3)
N6A K1 C32A 86.0(3)
C39A K1 C32A 129.4(3)
C35A K1 C32A 155.9(3)
N7A K1 C28A 23.2(3)
N1A K1 C28A 65.7(3)
N4A K1 C28A 114.8(3)
N8A K1 C28A 154.9(3)
N2A K1 C28A 48.6(3)
N3A K1 C28A 110.1(3)
N5A K1 C28A 90.9(3)
N6A K1 C28A 106.9(3)
C39A K1 C28A 152.9(3)
C35A K1 C28A 157.8(3)
C32A K1 C28A 42.3(3)
N4B K2 N1B 175.4(4)
N4B K2 N8B 86.4(3)
N1B K2 N8B 94.5(3)
N4B K2 N7B 90.8(3)
N1B K2 N7B 88.3(3)
N8B K2 N7B 177.2(3)
N4B K2 N2B 114.9(3)
N1B K2 N2B 68.9(3)
N8B K2 N2B 114.0(3)
N7B K2 N2B 67.2(3)
N4B K2 N3B 66.8(3)
N1B K2 N3B 117.6(3)
N8B K2 N3B 66.4(3)
N7B K2 N3B 112.4(3)
N2B K2 N3B 67.6(3)
N4B K2 N6B 112.6(3)
N1B K2 N6B 63.5(3)
N8B K2 N6B 71.9(3)
N7B K2 N6B 109.4(3)
N2B K2 N6B 132.3(3)
N3B K2 N6B 138.3(3)
N4B K2 N5B 63.6(3)
N1B K2 N5B 111.9(3)
N8B K2 N5B 108.2(3)
N7B K2 N5B 70.6(3)
N2B K2 N5B 137.7(3)
N3B K2 N5B 130.4(3)
N6B K2 N5B 64.7(3)
N4B K2 C39B 88.2(3)
N1B K2 C39B 90.7(3)
N8B K2 C39B 24.8(3)
N7B K2 C39B 155.4(4)
N2B K2 C39B 134.6(3)
N3B K2 C39B 89.8(3)
N6B K2 C39B 49.3(3)
N5B K2 C39B 87.1(3)
N4B K2 C32B 88.9(3)
N1B K2 C32B 88.5(3)
N8B K2 C32B 156.1(4)
N7B K2 C32B 23.6(3)
N2B K2 C32B 89.2(3)
N3B K2 C32B 132.2(3)
N6B K2 C32B 88.4(3)
N5B K2 C32B 49.4(3)
C39B K2 C32B 131.7(4)
N4B K2 C35B 66.6(3)
N1B K2 C35B 115.1(3)
N8B K2 C35B 23.1(3)
N7B K2 C35B 154.4(3)
N2B K2 C35B 110.2(3)
N3B K2 C35B 48.8(3)
N6B K2 C35B 91.2(3)
N5B K2 C35B 107.0(3)
C39B K2 C35B 41.9(3)
C32B K2 C35B 153.3(3)
N4B K2 C28B 110.8(3)
N1B K2 C28B 69.4(3)
N8B K2 C28B 158.7(3)
N7B K2 C28B 23.6(3)
N2B K2 C28B 48.1(3)
N3B K2 C28B 108.0(3)
N6B K2 C28B 110.3(3)
N5B K2 C28B 91.1(3)
C39B K2 C28B 157.7(3)
C32B K2 C28B 41.7(4)
C35B K2 C28B 156.5(3)
N4C K3 N7C 95.5(3)
N4C K3 N1C 175.7(3)
N7C K3 N1C 85.2(3)
N4C K3 N8C 88.6(3)
N7C K3 N8C 175.6(3)
N1C K3 N8C 90.6(3)
N4C K3 N2C 117.2(3)
N7C K3 N2C 66.7(3)
N1C K3 N2C 67.0(3)
N8C K3 N2C 112.8(3)
N4C K3 N3C 68.1(3)
N7C K3 N3C 114.6(3)
N1C K3 N3C 115.5(3)
N8C K3 N3C 68.4(3)
N2C K3 N3C 67.5(3)
N4C K3 N5C 64.1(3)
N7C K3 N5C 71.1(3)
N1C K3 N5C 112.3(3)
N8C K3 N5C 109.4(3)
N2C K3 N5C 137.7(3)
N3C K3 N5C 132.2(3)
N4C K3 N6C 112.4(3)
N7C K3 N6C 106.0(3)
N1C K3 N6C 63.3(3)
N8C K3 N6C 70.7(3)
N2C K3 N6C 130.3(3)
N3C K3 N6C 139.2(3)
N5C K3 N6C 64.4(3)
N4C K3 C39C 88.5(3)
N7C K3 C39C 153.6(3)
N1C K3 C39C 88.9(3)
N8C K3 C39C 24.5(3)
N2C K3 C39C 133.5(3)
N3C K3 C39C 91.1(3)
N5C K3 C39C 87.5(3)
N6C K3 C39C 49.1(3)
N4C K3 C35C 68.7(3)
N7C K3 C35C 160.2(3)
N1C K3 C35C 111.4(3)
N8C K3 C35C 24.1(3)
N2C K3 C35C 108.9(3)
N3C K3 C35C 49.2(3)
N5C K3 C35C 109.9(3)
N6C K3 C35C 91.5(3)
C39C K3 C35C 42.4(3)
N4C K3 C32C 90.8(3)
N7C K3 C32C 23.8(2)
N1C K3 C32C 88.2(3)
N8C K3 C32C 154.9(3)
N2C K3 C32C 89.6(3)
N3C K3 C32C 133.8(3)
N5C K3 C32C 48.9(3)
N6C K3 C32C 86.4(3)
C39C K3 C32C 130.4(3)
C35C K3 C32C 156.9(3)
N4C K3 C28C 115.6(3)
N7C K3 C28C 23.0(3)
N1C K3 C28C 66.1(3)
N8C K3 C28C 154.0(3)
N2C K3 C28C 48.8(3)
N3C K3 C28C 110.2(3)
N5C K3 C28C 90.8(3)
N6C K3 C28C 105.8(3)
C39C K3 C28C 152.2(3)
C35C K3 C28C 157.5(3)
C32C K3 C28C 41.9(3)
N4D K4 N1D 175.3(3)
N4D K4 N7D 93.5(3)
N1D K4 N7D 87.1(3)
N4D K4 N8D 87.7(3)
N1D K4 N8D 91.6(3)
N7D K4 N8D 178.2(3)
N4D K4 N3D 68.2(3)
N1D K4 N3D 115.8(3)
N7D K4 N3D 113.4(3)
N8D K4 N3D 68.3(3)
N4D K4 N2D 116.8(3)
N1D K4 N2D 67.7(3)
N7D K4 N2D 66.8(3)
N8D K4 N2D 113.8(3)
N3D K4 N2D 67.2(3)
N4D K4 N5D 63.8(3)
N1D K4 N5D 112.1(3)
N7D K4 N5D 71.8(3)
N8D K4 N5D 107.6(3)
N3D K4 N5D 132.0(3)
N2D K4 N5D 138.6(3)
N4D K4 N6D 112.7(3)
N1D K4 N6D 62.8(3)
N7D K4 N6D 108.0(3)
N8D K4 N6D 70.3(3)
N3D K4 N6D 138.5(3)
N2D K4 N6D 130.5(3)
N5D K4 N6D 64.5(3)
N4D K4 C32D 88.8(3)
N1D K4 C32D 89.8(3)
N7D K4 C32D 25.0(3)
N8D K4 C32D 153.8(3)
N3D K4 C32D 133.4(3)
N2D K4 C32D 90.9(3)
N5D K4 C32D 48.4(3)
N6D K4 C32D 87.3(3)
N4D K4 C39D 88.8(3)
N1D K4 C39D 88.7(3)
N7D K4 C39D 154.8(3)
N8D K4 C39D 23.8(2)
N3D K4 C39D 90.7(3)
N2D K4 C39D 133.4(3)
N5D K4 C39D 86.9(3)
N6D K4 C39D 48.8(3)
C32D K4 C39D 130.2(3)
N4D K4 C35D 68.0(3)
N1D K4 C35D 112.4(3)
N7D K4 C35D 157.7(3)
N8D K4 C35D 24.0(3)
N3D K4 C35D 49.3(3)
N2D K4 C35D 109.5(3)
N5D K4 C35D 108.2(3)
N6D K4 C35D 91.2(3)
C32D K4 C35D 154.1(3)
C39D K4 C35D 42.3(3)
N4D K4 C28D 114.1(3)
N1D K4 C28D 67.5(3)
N7D K4 C28D 23.4(3)
N8D K4 C28D 156.0(3)
N3D K4 C28D 109.4(3)
N2D K4 C28D 48.7(3)
N5D K4 C28D 91.6(3)
N6D K4 C28D 107.3(3)
C32D K4 C28D 43.2(3)
C39D K4 C28D 153.6(3)
C35D K4 C28D 157.6(3)
C5A N1A C1A 119.2(10)
C5A N1A K1 119.3(7)
C1A N1A K1 121.1(8)
C27A N2A C6A 109.6(8)
C27A N2A C7A 111.2(9)
C6A N2A C7A 112.1(9)
C27A N2A K1 109.1(7)
C6A N2A K1 104.7(7)
C7A N2A K1 110.0(7)
C34A N3A C13A 111.4(8)
C34A N3A C12A 111.7(9)
C13A N3A C12A 112.6(9)
C34A N3A K1 106.5(7)
C13A N3A K1 103.3(6)
C12A N3A K1 110.9(6)
C18A N4A C14A 118.9(9)
C18A N4A K1 120.5(7)
C14A N4A K1 115.6(8)
C33A N5A C19A 110.6(8)
C33A N5A C20A 110.0(8)
C19A N5A C20A 110.9(9)
C33A N5A K1 99.7(7)
C19A N5A K1 111.1(6)
C20A N5A K1 114.0(7)
C25A N6A C40A 113.3(9)
C25A N6A C26A 113.4(9)
C40A N6A C26A 110.5(9)
C25A N6A K1 113.4(6)
C40A N6A K1 99.1(6)
C26A N6A K1 106.1(7)
C32A N7A C28A 120.4(9)
C32A N7A K1 106.5(7)
C28A N7A K1 108.4(7)
C39A N8A C35A 117.7(10)
C39A N8A K1 102.0(6)
C35A N8A K1 103.0(7)
N1A C1A C2A 122.8(13)
N1A C1A C26A 118.8(10)
C2A C1A C26A 118.4(12)
N1A C1A K1 39.5(6)
C2A C1A K1 161.0(10)
C26A C1A K1 79.8(6)
C3A C2A C1A 115.6(12)
C3A C2A H2A 122.2
C1A C2A H2A 122.2
C2A C3A C4A 122.9(12)
C2A C3A H3A 118.6
C4A C3A H3A 118.6
C5A C4A C3A 116.1(12)
C5A C4A H4A 121.9
C3A C4A H4A 121.9
N1A C5A C4A 123.4(11)
N1A C5A C6A 117.5(10)
C4A C5A C6A 118.6(12)
N1A C5A K1 40.9(5)
C4A C5A K1 163.3(9)
C6A C5A K1 76.5(6)
N2A C6A C5A 116.1(10)
N2A C6A K1 50.5(6)
C5A C6A K1 78.1(7)
N2A C6A H6A1 108.3
C5A C6A H6A1 108.3
K1 C6A H6A1 91.6
N2A C6A H6A2 108.3
C5A C6A H6A2 108.3
K1 C6A H6A2 156.2
H6A1 C6A H6A2 107.4
N2A C7A C8A 111.6(9)
N2A C7A C12A 113.8(10)
C8A C7A C12A 111.1(10)
N2A C7A K1 46.6(6)
C8A C7A K1 157.1(7)
C12A C7A K1 78.9(7)
N2A C7A H7A 106.6
C8A C7A H7A 106.6
C12A C7A H7A 106.6
K1 C7A H7A 89.1
C7A C8A C9A 114.5(9)
C7A C8A H8A1 108.6
C9A C8A H8A1 108.6
C7A C8A H8A2 108.6
C9A C8A H8A2 108.6
H8A1 C8A H8A2 107.6
C10A C9A C8A 110.4(10)
C10A C9A H9A1 109.6
C8A C9A H9A1 109.6
C10A C9A H9A2 109.6
C8A C9A H9A2 109.6
H9A1 C9A H9A2 108.1
C9A C10A C11A 109.3(10)
C9A C10A H10A 109.8
C11A C10A H10A 109.8
C9A C10A H10B 109.8
C11A C10A H10B 109.8
H10A C10A H10B 108.3
C10A C11A C12A 112.9(9)
C10A C11A H11A 109.0
C12A C11A H11A 109.0
C10A C11A H11B 109.0
C12A C11A H11B 109.0
H11A C11A H11B 107.8
N3A C12A C7A 114.0(10)
N3A C12A C11A 111.0(8)
C7A C12A C11A 110.1(10)
N3A C12A H12A 107.1
C7A C12A H12A 107.1
C11A C12A H12A 107.1
N3A C13A C14A 115.3(10)
N3A C13A K1 51.7(5)
C14A C13A K1 77.3(6)
N3A C13A H13A 108.5
C14A C13A H13A 108.5
K1 C13A H13A 90.0
N3A C13A H13B 108.5
C14A C13A H13B 108.5
K1 C13A H13B 157.9
H13A C13A H13B 107.5
N4A C14A C15A 121.9(12)
N4A C14A C13A 116.6(9)
C15A C14A C13A 121.4(10)
N4A C14A K1 43.4(5)
C15A C14A K1 157.0(9)
C13A C14A K1 77.0(5)
C16A C15A C14A 118.5(11)
C16A C15A H15A 120.7
C14A C15A H15A 120.7
C15A C16A C17A 120.5(10)
C15A C16A H16A 119.8
C17A C16A H16A 119.8
C18A C17A C16A 118.6(12)
C18A C17A H17A 120.7
C16A C17A H17A 120.7
N4A C18A C17A 121.5(10)
N4A C18A C19A 120.4(10)
C17A C18A C19A 118.1(12)
N4A C18A K1 40.1(5)
C17A C18A K1 155.3(8)
C19A C18A K1 82.3(6)
N5A C19A C18A 115.5(10)
N5A C19A H19A 108.4
C18A C19A H19A 108.4
N5A C19A H19B 108.4
C18A C19A H19B 108.4
H19A C19A H19B 107.5
N5A C20A C25A 110.8(9)
N5A C20A C21A 112.5(9)
C25A C20A C21A 112.0(10)
N5A C20A H20A 107.1
C25A C20A H20A 107.1
C21A C20A H20A 107.1
C22A C21A C20A 111.2(9)
C22A C21A H21A 109.4
C20A C21A H21A 109.4
C22A C21A H21B 109.4
C20A C21A H21B 109.4
H21A C21A H21B 108.0
C23A C22A C21A 109.7(10)
C23A C22A H22A 109.7
C21A C22A H22A 109.7
C23A C22A H22B 109.7
C21A C22A H22B 109.7
H22A C22A H22B 108.2
C22A C23A C24A 108.1(11)
C22A C23A H23A 110.1
C24A C23A H23A 110.1
C22A C23A H23B 110.1
C24A C23A H23B 110.1
H23A C23A H23B 108.4
C23A C24A C25A 114.6(10)
C23A C24A H24A 108.6
C25A C24A H24A 108.6
C23A C24A H24B 108.6
C25A C24A H24B 108.6
H24A C24A H24B 107.6
N6A C25A C20A 113.6(10)
N6A C25A C24A 112.0(9)
C20A C25A C24A 109.6(10)
N6A C25A H25A 107.1
C20A C25A H25A 107.1
C24A C25A H25A 107.1
N6A C26A C1A 116.2(9)
N6A C26A H26A 108.2
C1A C26A H26A 108.2
N6A C26A H26B 108.2
C1A C26A H26B 108.2
H26A C26A H26B 107.4
N2A C27A C28A 114.0(10)
N2A C27A K1 47.4(6)
C28A C27A K1 68.0(6)
N2A C27A H27A 108.8
C28A C27A H27A 108.8
K1 C27A H27A 136.5
N2A C27A H27B 108.8
C28A C27A H27B 108.8
K1 C27A H27B 114.4
H27A C27A H27B 107.7
N7A C28A C29A 120.1(11)
N7A C28A C27A 116.9(9)
C29A C28A C27A 123.0(11)
N7A C28A K1 48.4(5)
C29A C28A K1 134.0(8)
C27A C28A K1 86.5(6)
C30A C29A C28A 120.1(12)
C30A C29A H29A 119.9
C28A C29A H29A 119.9
C29A C30A C31A 119.1(11)
C29A C30A H30A 120.5
C31A C30A H30A 120.5
C32A C31A C30A 117.8(12)
C32A C31A H31A 121.1
C30A C31A H31A 121.1
N7A C32A C31A 122.4(11)
N7A C32A C33A 115.0(9)
C31A C32A C33A 122.5(11)
N7A C32A K1 50.0(5)
C31A C32A K1 135.5(8)
C33A C32A K1 82.3(6)
N5A C33A C32A 112.6(8)
N5A C33A K1 54.7(5)
C32A C33A K1 71.1(6)
N5A C33A H33A 109.1
C32A C33A H33A 109.1
K1 C33A H33A 91.4
N5A C33A H33B 109.1
C32A C33A H33B 109.1
K1 C33A H33B 158.9
H33A C33A H33B 107.8
N3A C34A C35A 112.6(10)
N3A C34A K1 49.4(5)
C35A C34A K1 67.3(5)
N3A C34A H34A 109.1
C35A C34A H34A 109.1
K1 C34A H34A 143.9
N3A C34A H34B 109.1
C35A C34A H34B 109.1
K1 C34A H34B 107.0
H34A C34A H34B 107.8
N8A C35A C36A 123.1(11)
N8A C35A C34A 113.9(10)
C36A C35A C34A 123.0(10)
N8A C35A K1 52.6(5)
C36A C35A K1 127.3(8)
C34A C35A K1 86.4(6)
C37A C36A C35A 118.1(10)
C37A C36A H36A 120.9
C35A C36A H36A 120.9
C36A C37A C38A 119.2(12)
C36A C37A H37A 120.4
C38A C37A H37A 120.4
C39A C38A C37A 120.3(12)
C39A C38A H38A 119.8
C37A C38A H38A 119.8
N8A C39A C38A 121.5(10)
N8A C39A C40A 114.8(10)
C38A C39A C40A 123.6(12)
N8A C39A K1 53.5(5)
C38A C39A K1 126.2(7)
C40A C39A K1 84.8(6)
N6A C40A C39A 111.6(8)
N6A C40A K1 55.3(5)
C39A C40A K1 68.8(6)
N6A C40A H40A 109.3
C39A C40A H40A 109.3
K1 C40A H40A 92.6
N6A C40A H40B 109.3
C39A C40A H40B 109.3
K1 C40A H40B 158.2
H40A C40A H40B 108.0
C1B N1B C5B 119.5(10)
C1B N1B K2 120.3(9)
C5B N1B K2 112.8(7)
C27B N2B C7B 112.7(10)
C27B N2B C6B 112.0(9)
C7B N2B C6B 110.7(9)
C27B N2B K2 107.4(8)
C7B N2B K2 111.9(7)
C6B N2B K2 101.6(7)
C34B N3B C13B 112.6(9)
C34B N3B C12B 111.6(9)
C13B N3B C12B 111.4(10)
C34B N3B K2 107.7(7)
C13B N3B K2 102.5(7)
C12B N3B K2 110.7(6)
C14B N4B C18B 118.0(10)
C14B N4B K2 118.8(9)
C18B N4B K2 123.2(7)
C19B N5B C20B 112.6(10)
C19B N5B C33B 110.7(9)
C20B N5B C33B 112.6(8)
C19B N5B K2 108.8(6)
C20B N5B K2 112.1(7)
C33B N5B K2 99.2(7)
C26B N6B C25B 113.7(9)
C26B N6B C40B 110.9(8)
C25B N6B C40B 113.3(9)
C26B N6B K2 109.7(7)
C25B N6B K2 110.8(6)
C40B N6B K2 97.3(6)
C32B N7B C28B 118.9(11)
C32B N7B K2 103.5(8)
C28B N7B K2 105.2(7)
C35B N8B C39B 118.5(11)
C35B N8B K2 105.4(7)
C39B N8B K2 100.7(7)
N1B C1B C2B 123.3(13)
N1B C1B C26B 119.0(10)
C2B C1B C26B 117.5(11)
N1B C1B K2 40.5(6)
C2B C1B K2 151.7(9)
C26B C1B K2 82.0(6)
C3B C2B C1B 117.8(12)
C3B C2B H2B 121.1
C1B C2B H2B 121.1
C2B C3B C4B 120.4(11)
C2B C3B H3B 119.8
C4B C3B H3B 119.8
C5B C4B C3B 118.5(13)
C5B C4B H4B 120.8
C3B C4B H4B 120.8
N1B C5B C4B 120.5(11)
N1B C5B C6B 118.2(10)
C4B C5B C6B 121.3(12)
N1B C5B K2 45.1(5)
C4B C5B K2 153.2(9)
C6B C5B K2 78.4(6)
C5B C6B N2B 112.1(10)
C5B C6B K2 76.0(7)
N2B C6B K2 52.6(6)
C5B C6B H6B1 109.2
N2B C6B H6B1 109.2
K2 C6B H6B1 160.3
C5B C6B H6B2 109.2
N2B C6B H6B2 109.2
K2 C6B H6B2 87.3
H6B1 C6B H6B2 107.9
N2B C7B C8B 112.9(9)
N2B C7B C12B 115.0(10)
C8B C7B C12B 110.0(11)
N2B C7B H7B 106.1
C8B C7B H7B 106.1
C12B C7B H7B 106.1
C7B C8B C9B 113.0(11)
C7B C8B H8B1 109.0
C9B C8B H8B1 109.0
C7B C8B H8B2 109.0
C9B C8B H8B2 109.0
H8B1 C8B H8B2 107.8
C10B C9B C8B 108.5(12)
C10B C9B H9B1 110.0
C8B C9B H9B1 110.0
C10B C9B H9B2 110.0
C8B C9B H9B2 110.0
H9B1 C9B H9B2 108.4
C9B C10B C11B 109.3(12)
C9B C10B H10C 109.8
C11B C10B H10C 109.8
C9B C10B H10D 109.8
C11B C10B H10D 109.8
H10C C10B H10D 108.3
C10B C11B C12B 114.1(10)
C10B C11B H11C 108.7
C12B C11B H11C 108.7
C10B C11B H11D 108.7
C12B C11B H11D 108.7
H11C C11B H11D 107.6
N3B C12B C7B 114.8(10)
N3B C12B C11B 110.8(9)
C7B C12B C11B 110.4(10)
N3B C12B H12B 106.8
C7B C12B H12B 106.8
C11B C12B H12B 106.8
N3B C13B C14B 117.0(11)
N3B C13B K2 52.4(5)
C14B C13B K2 77.8(7)
N3B C13B H13C 108.1
C14B C13B H13C 108.1
K2 C13B H13C 90.2
N3B C13B H13D 108.1
C14B C13B H13D 108.1
K2 C13B H13D 158.0
H13C C13B H13D 107.3
N4B C14B C15B 123.9(13)
N4B C14B C13B 117.2(10)
C15B C14B C13B 118.8(12)
N4B C14B K2 41.1(6)
C15B C14B K2 165.0(10)
C13B C14B K2 76.2(6)
C16B C15B C14B 118.1(13)
C16B C15B H15B 120.9
C14B C15B H15B 120.9
C15B C16B C17B 120.3(12)
C15B C16B H16B 119.8
C17B C16B H16B 119.8
C18B C17B C16B 119.0(13)
C18B C17B H17B 120.5
C16B C17B H17B 120.5
N4B C18B C17B 120.5(11)
N4B C18B C19B 118.1(10)
C17B C18B C19B 121.2(12)
N4B C18B K2 37.9(5)
C17B C18B K2 158.4(10)
C19B C18B K2 80.3(6)
N5B C19B C18B 115.6(10)
N5B C19B H19C 108.4
C18B C19B H19C 108.4
N5B C19B H19D 108.4
C18B C19B H19D 108.4
H19C C19B H19D 107.5
N5B C20B C25B 111.6(10)
N5B C20B C21B 111.9(9)
C25B C20B C21B 111.8(11)
N5B C20B H20B 107.1
C25B C20B H20B 107.1
C21B C20B H20B 107.1
C22B C21B C20B 113.1(9)
C22B C21B H21C 109.0
C20B C21B H21C 109.0
C22B C21B H21D 109.0
C20B C21B H21D 109.0
H21C C21B H21D 107.8
C23B C22B C21B 109.4(10)
C23B C22B H22C 109.8
C21B C22B H22C 109.8
C23B C22B H22D 109.8
C21B C22B H22D 109.8
H22C C22B H22D 108.2
C24B C23B C22B 108.7(11)
C24B C23B H23C 110.0
C22B C23B H23C 110.0
C24B C23B H23D 110.0
C22B C23B H23D 110.0
H23C C23B H23D 108.3
C23B C24B C25B 114.3(10)
C23B C24B H24C 108.7
C25B C24B H24C 108.7
C23B C24B H24D 108.7
C25B C24B H24D 108.7
H24C C24B H24D 107.6
N6B C25B C20B 112.9(11)
N6B C25B C24B 111.3(9)
C20B C25B C24B 111.7(10)
N6B C25B H25B 106.8
C20B C25B H25B 106.8
C24B C25B H25B 106.8
N6B C26B C1B 117.2(10)
N6B C26B H26C 108.0
C1B C26B H26C 108.0
N6B C26B H26D 108.0
C1B C26B H26D 108.0
H26C C26B H26D 107.3
C28B C27B N2B 113.4(12)
C28B C27B K2 67.7(7)
N2B C27B K2 48.6(6)
C28B C27B H27C 108.9
N2B C27B H27C 108.9
K2 C27B H27C 109.7
C28B C27B H27D 108.9
N2B C27B H27D 108.9
K2 C27B H27D 141.2
H27C C27B H27D 107.7
N7B C28B C29B 120.5(13)
N7B C28B C27B 116.2(11)
C29B C28B C27B 123.3(14)
N7B C28B K2 51.2(6)
C29B C28B K2 130.2(9)
C27B C28B K2 87.3(7)
C30B C29B C28B 122.7(15)
C30B C29B H29B 118.7
C28B C29B H29B 118.7
C29B C30B C31B 117.5(13)
C29B C30B H30B 121.3
C31B C30B H30B 121.3
C30B C31B C32B 118.2(14)
C30B C31B H31B 120.9
C32B C31B H31B 120.9
N7B C32B C31B 122.1(13)
N7B C32B C33B 116.0(11)
C31B C32B C33B 121.9(13)
N7B C32B K2 52.9(6)
C31B C32B K2 130.8(8)
C33B C32B K2 84.2(6)
N5B C33B C32B 113.4(9)
N5B C33B K2 54.9(5)
C32B C33B K2 69.2(6)
N5B C33B H33C 108.9
C32B C33B H33C 108.9
K2 C33B H33C 94.8
N5B C33B H33D 108.9
C32B C33B H33D 108.9
K2 C33B H33D 156.2
H33C C33B H33D 107.7
N3B C34B C35B 114.1(10)
N3B C34B K2 49.0(5)
C35B C34B K2 67.2(6)
N3B C34B H34C 108.7
C35B C34B H34C 108.7
K2 C34B H34C 138.9
N3B C34B H34D 108.7
C35B C34B H34D 108.7
K2 C34B H34D 112.3
H34C C34B H34D 107.6
N8B C35B C36B 122.2(12)
N8B C35B C34B 114.3(11)
C36B C35B C34B 123.5(10)
N8B C35B K2 51.5(6)
C36B C35B K2 127.3(8)
C34B C35B K2 86.7(6)
C37B C36B C35B 120.2(11)
C37B C36B H36B 119.9
C35B C36B H36B 119.9
C38B C37B C36B 117.2(13)
C38B C37B H37B 121.4
C36B C37B H37B 121.4
C37B C38B C39B 119.7(13)
C37B C38B H38B 120.2
C39B C38B H38B 120.2
N8B C39B C38B 121.9(11)
N8B C39B C40B 114.9(11)
C38B C39B C40B 123.2(13)
N8B C39B K2 54.5(6)
C38B C39B K2 130.2(8)
C40B C39B K2 82.9(6)
N6B C40B C39B 110.7(8)
N6B C40B K2 56.3(5)
C39B C40B K2 69.7(6)
N6B C40B H40C 109.5
C39B C40B H40C 109.5
K2 C40B H40C 89.0
N6B C40B H40D 109.5
C39B C40B H40D 109.5
K2 C40B H40D 161.5
H40C C40B H40D 108.1
C5C N1C C1C 119.1(11)
C5C N1C K3 117.0(8)
C1C N1C K3 123.5(8)
C6C N2C C27C 112.8(9)
C6C N2C C7C 112.0(8)
C27C N2C C7C 111.3(8)
C6C N2C K3 100.3(6)
C27C N2C K3 108.5(6)
C7C N2C K3 111.5(7)
C13C N3C C34C 111.4(9)
C13C N3C C12C 112.5(8)
C34C N3C C12C 110.2(8)
C13C N3C K3 103.8(6)
C34C N3C K3 106.6(6)
C12C N3C K3 111.9(6)
C18C N4C C14C 118.9(11)
C18C N4C K3 121.1(8)
C14C N4C K3 117.8(8)
C19C N5C C33C 110.4(9)
C19C N5C C20C 112.4(8)
C33C N5C C20C 112.7(9)
C19C N5C K3 108.8(6)
C33C N5C K3 98.4(6)
C20C N5C K3 113.3(7)
C40C N6C C25C 112.4(9)
C40C N6C C26C 111.8(10)
C25C N6C C26C 111.8(9)
C40C N6C K3 98.1(6)
C25C N6C K3 112.7(6)
C26C N6C K3 109.3(6)
C28C N7C C32C 119.7(11)
C28C N7C K3 107.0(7)
C32C N7C K3 105.4(7)
C39C N8C C35C 119.0(11)
C39C N8C K3 100.8(7)
C35C N8C K3 102.5(7)
N1C C1C C2C 122.5(10)
N1C C1C C26C 118.8(11)
C2C C1C C26C 118.5(10)
N1C C1C K3 37.9(6)
C2C C1C K3 159.6(7)
C26C C1C K3 81.0(7)
C1C C2C C3C 117.2(10)
C1C C2C H2C 121.4
C3C C2C H2C 121.4
C4C C3C C2C 120.2(12)
C4C C3C H3C 119.9
C2C C3C H3C 119.9
C3C C4C C5C 117.8(11)
C3C C4C H4C 121.1
C5C C4C H4C 121.1
N1C C5C C4C 123.1(11)
N1C C5C C6C 115.6(12)
C4C C5C C6C 121.1(10)
N1C C5C K3 42.7(6)
C4C C5C K3 164.7(8)
C6C C5C K3 73.7(7)
N2C C6C C5C 115.7(9)
N2C C6C K3 54.0(5)
C5C C6C K3 80.0(7)
N2C C6C H6C1 108.3
C5C C6C H6C1 108.3
K3 C6C H6C1 84.0
N2C C6C H6C2 108.3
C5C C6C H6C2 108.3
K3 C6C H6C2 162.0
H6C1 C6C H6C2 107.4
N2C C7C C12C 113.2(8)
N2C C7C C8C 112.8(9)
C12C C7C C8C 109.2(8)
N2C C7C H7C 107.1
C12C C7C H7C 107.1
C8C C7C H7C 107.1
C9C C8C C7C 112.5(10)
C9C C8C H8C1 109.1
C7C C8C H8C1 109.1
C9C C8C H8C2 109.1
C7C C8C H8C2 109.1
H8C1 C8C H8C2 107.8
C10C C9C C8C 110.0(9)
C10C C9C H9C1 109.7
C8C C9C H9C1 109.7
C10C C9C H9C2 109.7
C8C C9C H9C2 109.7
H9C1 C9C H9C2 108.2
C9C C10C C11C 109.1(9)
C9C C10C H10E 109.9
C11C C10C H10E 109.9
C9C C10C H10F 109.9
C11C C10C H10F 109.9
H10E C10C H10F 108.3
C10C C11C C12C 112.1(10)
C10C C11C H11E 109.2
C12C C11C H11E 109.2
C10C C11C H11F 109.2
C12C C11C H11F 109.2
H11E C11C H11F 107.9
N3C C12C C7C 113.3(8)
N3C C12C C11C 111.4(9)
C7C C12C C11C 109.5(8)
N3C C12C H12C 107.5
C7C C12C H12C 107.5
C11C C12C H12C 107.5
N3C C13C C14C 116.9(9)
N3C C13C K3 51.2(5)
C14C C13C K3 78.0(7)
N3C C13C H13E 108.1
C14C C13C H13E 108.1
K3 C13C H13E 91.6
N3C C13C H13F 108.1
C14C C13C H13F 108.1
K3 C13C H13F 156.5
H13E C13C H13F 107.3
C15C C14C N4C 122.9(11)
C15C C14C C13C 121.6(11)
N4C C14C C13C 115.5(12)
C15C C14C K3 158.5(8)
N4C C14C K3 41.6(6)
C13C C14C K3 76.2(7)
C14C C15C C16C 119.6(12)
C14C C15C H15C 120.2
C16C C15C H15C 120.2
C15C C16C C17C 117.1(12)
C15C C16C H16C 121.4
C17C C16C H16C 121.4
C16C C17C C18C 120.2(11)
C16C C17C H17C 119.9
C18C C17C H17C 119.9
N4C C18C C17C 121.1(11)
N4C C18C C19C 121.7(12)
C17C C18C C19C 117.1(10)
N4C C18C K3 39.9(6)
C17C C18C K3 157.4(8)
C19C C18C K3 82.4(7)
N5C C19C C18C 116.1(9)
N5C C19C H19E 108.3
C18C C19C H19E 108.3
N5C C19C H19F 108.3
C18C C19C H19F 108.3
H19E C19C H19F 107.4
N5C C20C C25C 112.2(9)
N5C C20C C21C 111.6(9)
C25C C20C C21C 112.1(9)
N5C C20C H20C 106.8
C25C C20C H20C 106.8
C21C C20C H20C 106.8
C22C C21C C20C 113.4(10)
C22C C21C H21E 108.9
C20C C21C H21E 108.9
C22C C21C H21F 108.9
C20C C21C H21F 108.9
H21E C21C H21F 107.7
C21C C22C C23C 108.9(10)
C21C C22C H22E 109.9
C23C C22C H22E 109.9
C21C C22C H22F 109.9
C23C C22C H22F 109.9
H22E C22C H22F 108.3
C22C C23C C24C 109.1(9)
C22C C23C H23E 109.9
C24C C23C H23E 109.9
C22C C23C H23F 109.9
C24C C23C H23F 109.9
H23E C23C H23F 108.3
C25C C24C C23C 111.7(10)
C25C C24C H24E 109.3
C23C C24C H24E 109.3
C25C C24C H24F 109.3
C23C C24C H24F 109.3
H24E C24C H24F 107.9
N6C C25C C20C 112.6(8)
N6C C25C C24C 111.3(10)
C20C C25C C24C 111.9(10)
N6C C25C H25C 106.9
C20C C25C H25C 106.9
C24C C25C H25C 106.9
N6C C26C C1C 114.9(9)
N6C C26C H26E 108.5
C1C C26C H26E 108.5
N6C C26C H26F 108.5
C1C C26C H26F 108.5
H26E C26C H26F 107.5
N2C C27C C28C 113.7(8)
N2C C27C K3 48.0(4)
C28C C27C K3 67.3(6)
N2C C27C H27E 108.8
C28C C27C H27E 108.8
K3 C27C H27E 137.0
N2C C27C H27F 108.8
C28C C27C H27F 108.8
K3 C27C H27F 114.0
H27E C27C H27F 107.7
N7C C28C C29C 121.4(11)
N7C C28C C27C 115.6(12)
C29C C28C C27C 122.8(11)
N7C C28C K3 50.0(6)
C29C C28C K3 134.0(7)
C27C C28C K3 86.9(7)
C30C C29C C28C 119.7(12)
C30C C29C H29C 120.2
C28C C29C H29C 120.2
C29C C30C C31C 118.6(12)
C29C C30C H30C 120.7
C31C C30C H30C 120.7
C30C C31C C32C 118.3(11)
C30C C31C H31C 120.9
C32C C31C H31C 120.9
N7C C32C C31C 122.2(11)
N7C C32C C33C 114.9(11)
C31C C32C C33C 122.9(11)
N7C C32C K3 50.8(6)
C31C C32C K3 135.2(8)
C33C C32C K3 81.7(6)
N5C C33C C32C 112.4(9)
N5C C33C K3 55.7(5)
C32C C33C K3 71.2(6)
N5C C33C H33E 109.1
C32C C33C H33E 109.1
K3 C33C H33E 89.8
N5C C33C H33F 109.1
C32C C33C H33F 109.1
K3 C33C H33F 160.6
H33E C33C H33F 107.8
N3C C34C C35C 110.4(9)
N3C C34C K3 48.9(5)
C35C C34C K3 65.5(6)
N3C C34C H34E 109.6
C35C C34C H34E 109.6
K3 C34C H34E 143.1
N3C C34C H34F 109.6
C35C C34C H34F 109.6
K3 C34C H34F 107.7
H34E C34C H34F 108.1
N8C C35C C36C 122.5(11)
N8C C35C C34C 116.0(10)
C36C C35C C34C 121.5(11)
N8C C35C K3 53.4(6)
C36C C35C K3 124.9(8)
C34C C35C K3 88.5(6)
C37C C36C C35C 117.8(12)
C37C C36C H36C 121.1
C35C C36C H36C 121.1
C38C C37C C36C 120.0(13)
C38C C37C H37C 120.0
C36C C37C H37C 120.0
C37C C38C C39C 117.6(11)
C37C C38C H38C 121.2
C39C C38C H38C 121.2
N8C C39C C38C 123.0(12)
N8C C39C C40C 115.9(11)
C38C C39C C40C 120.9(11)
N8C C39C K3 54.8(6)
C38C C39C K3 125.5(8)
C40C C39C K3 85.4(7)
N6C C40C C39C 112.0(10)
N6C C40C K3 55.9(5)
C39C C40C K3 68.0(6)
N6C C40C H40E 109.2
C39C C40C H40E 109.2
K3 C40C H40E 93.4
N6C C40C H40F 109.2
C39C C40C H40F 109.2
K3 C40C H40F 157.8
H40E C40C H40F 107.9
C1D N1D C5D 116.7(11)
C1D N1D K4 125.2(7)
C5D N1D K4 117.1(7)
C6D N2D C27D 113.2(9)
C6D N2D C7D 110.8(8)
C27D N2D C7D 113.2(8)
C6D N2D K4 100.6(6)
C27D N2D K4 107.7(6)
C7D N2D K4 110.6(7)
C13D N3D C34D 109.5(9)
C13D N3D C12D 114.6(8)
C34D N3D C12D 112.8(8)
C13D N3D K4 100.3(6)
C34D N3D K4 107.8(5)
C12D N3D K4 111.0(6)
C18D N4D C14D 119.2(11)
C18D N4D K4 119.3(8)
C14D N4D K4 114.9(7)
C33D N5D C19D 110.4(9)
C33D N5D C20D 113.5(9)
C19D N5D C20D 111.9(9)
C33D N5D K4 97.2(6)
C19D N5D K4 109.2(6)
C20D N5D K4 113.8(7)
C26D N6D C40D 112.5(9)
C26D N6D C25D 111.4(8)
C40D N6D C25D 111.9(9)
C26D N6D K4 109.4(6)
C40D N6D K4 98.2(6)
C25D N6D K4 112.8(6)
C28D N7D C32D 121.8(10)
C28D N7D K4 105.7(7)
C32D N7D K4 100.9(7)
C39D N8D C35D 119.6(11)
C39D N8D K4 103.5(7)
C35D N8D K4 104.4(7)
N1D C1D C2D 123.3(10)
N1D C1D C26D 114.9(11)
C2D C1D C26D 121.8(10)
N1D C1D K4 36.7(6)
C2D C1D K4 159.0(8)
C26D C1D K4 78.5(7)
C1D C2D C3D 119.6(10)
C1D C2D H2D 120.2
C3D C2D H2D 120.2
C4D C3D C2D 119.9(12)
C4D C3D H3D 120.1
C2D C3D H3D 120.1
C3D C4D C5D 118.1(10)
C3D C4D H4D 121.0
C5D C4D H4D 121.0
N1D C5D C4D 122.5(10)
N1D C5D C6D 115.2(11)
C4D C5D C6D 122.1(10)
N1D C5D K4 42.1(6)
C4D C5D K4 163.2(7)
C6D C5D K4 74.2(6)
N2D C6D C5D 117.7(8)
N2D C6D K4 54.2(5)
C5D C6D K4 79.7(6)
N2D C6D H6D1 107.9
C5D C6D H6D1 107.9
K4 C6D H6D1 86.0
N2D C6D H6D2 107.9
C5D C6D H6D2 107.9
K4 C6D H6D2 161.2
H6D1 C6D H6D2 107.2
N2D C7D C12D 114.8(9)
N2D C7D C8D 111.7(9)
C12D C7D C8D 110.1(8)
N2D C7D H7D 106.6
C12D C7D H7D 106.6
C8D C7D H7D 106.6
C9D C8D C7D 115.2(10)
C9D C8D H8D1 108.5
C7D C8D H8D1 108.5
C9D C8D H8D2 108.5
C7D C8D H8D2 108.5
H8D1 C8D H8D2 107.5
C8D C9D C10D 108.4(9)
C8D C9D H9D1 110.0
C10D C9D H9D1 110.0
C8D C9D H9D2 110.0
C10D C9D H9D2 110.0
H9D1 C9D H9D2 108.4
C9D C10D C11D 110.3(9)
C9D C10D H10G 109.6
C11D C10D H10G 109.6
C9D C10D H10H 109.6
C11D C10D H10H 109.6
H10G C10D H10H 108.1
C10D C11D C12D 111.3(10)
C10D C11D H11G 109.4
C12D C11D H11G 109.4
C10D C11D H11H 109.4
C12D C11D H11H 109.4
H11G C11D H11H 108.0
N3D C12D C7D 114.4(8)
N3D C12D C11D 111.0(9)
C7D C12D C11D 110.8(9)
N3D C12D H12D 106.7
C7D C12D H12D 106.7
C11D C12D H12D 106.7
N3D C13D C14D 115.2(9)
N3D C13D K4 54.0(5)
C14D C13D K4 78.3(7)
N3D C13D H13G 108.5
C14D C13D H13G 108.5
K4 C13D H13G 85.5
N3D C13D H13H 108.5
C14D C13D H13H 108.5
K4 C13D H13H 161.6
H13G C13D H13H 107.5
C15D C14D N4D 122.0(11)
C15D C14D C13D 121.9(11)
N4D C14D C13D 116.0(11)
C15D C14D K4 154.5(9)
N4D C14D K4 43.8(6)
C13D C14D K4 76.0(7)
C14D C15D C16D 119.4(12)
C14D C15D H15D 120.3
C16D C15D H15D 120.3
C17D C16D C15D 119.2(13)
C17D C16D H16D 120.4
C15D C16D H16D 120.4
C16D C17D C18D 118.2(11)
C16D C17D H17D 120.9
C18D C17D H17D 120.9
N4D C18D C17D 122.1(10)
N4D C18D C19D 119.0(11)
C17D C18D C19D 118.9(10)
N4D C18D K4 40.8(6)
C17D C18D K4 152.0(8)
C19D C18D K4 82.0(7)
N5D C19D C18D 117.7(9)
N5D C19D H19G 107.9
C18D C19D H19G 107.9
N5D C19D H19H 107.9
C18D C19D H19H 107.9
H19G C19D H19H 107.2
N5D C20D C25D 112.6(9)
N5D C20D C21D 113.5(10)
C25D C20D C21D 111.2(9)
N5D C20D H20D 106.3
C25D C20D H20D 106.3
C21D C20D H20D 106.3
C22D C21D C20D 114.2(10)
C22D C21D H21G 108.7
C20D C21D H21G 108.7
C22D C21D H21H 108.7
C20D C21D H21H 108.7
H21G C21D H21H 107.6
C23D C22D C21D 110.5(9)
C23D C22D H22G 109.6
C21D C22D H22G 109.6
C23D C22D H22H 109.6
C21D C22D H22H 109.6
H22G C22D H22H 108.1
C22D C23D C24D 108.6(10)
C22D C23D H23G 110.0
C24D C23D H23G 110.0
C22D C23D H23H 110.0
C24D C23D H23H 110.0
H23G C23D H23H 108.3
C23D C24D C25D 113.1(9)
C23D C24D H24G 109.0
C25D C24D H24G 109.0
C23D C24D H24H 109.0
C25D C24D H24H 109.0
H24G C24D H24H 107.8
N6D C25D C24D 112.5(9)
N6D C25D C20D 111.3(9)
C24D C25D C20D 112.6(9)
N6D C25D H25D 106.7
C24D C25D H25D 106.7
C20D C25D H25D 106.7
N6D C26D C1D 117.9(9)
N6D C26D H26G 107.8
C1D C26D H26G 107.8
N6D C26D H26H 107.8
C1D C26D H26H 107.8
H26G C26D H26H 107.2
N2D C27D C28D 112.8(9)
N2D C27D K4 48.8(5)
C28D C27D K4 66.3(6)
N2D C27D H27G 109.0
C28D C27D H27G 109.0
K4 C27D H27G 139.6
N2D C27D H27H 109.0
C28D C27D H27H 109.0
K4 C27D H27H 111.5
H27G C27D H27H 107.8
N7D C28D C29D 121.7(10)
N7D C28D C27D 115.1(11)
C29D C28D C27D 123.1(12)
N7D C28D K4 50.9(6)
C29D C28D K4 130.6(7)
C27D C28D K4 87.7(6)
C28D C29D C30D 118.7(12)
C28D C29D H29D 120.6
C30D C29D H29D 120.6
C31D C30D C29D 119.7(12)
C31D C30D H30D 120.2
C29D C30D H30D 120.2
C30D C31D C32D 119.3(11)
C30D C31D H31D 120.3
C32D C31D H31D 120.3
N7D C32D C31D 118.6(12)
N7D C32D C33D 117.2(11)
C31D C32D C33D 124.1(11)
N7D C32D K4 54.0(6)
C31D C32D K4 130.1(8)
C33D C32D K4 82.8(7)
C32D C33D N5D 112.6(10)
C32D C33D K4 71.0(6)
N5D C33D K4 56.6(5)
C32D C33D H33G 109.1
N5D C33D H33G 109.1
K4 C33D H33G 161.5
C32D C33D H33H 109.1
N5D C33D H33H 109.1
K4 C33D H33H 89.0
H33G C33D H33H 107.8
N3D C34D C35D 113.2(8)
N3D C34D K4 48.5(4)
C35D C34D K4 66.3(5)
N3D C34D H34G 108.9
C35D C34D H34G 108.9
K4 C34D H34G 137.3
N3D C34D H34H 108.9
C35D C34D H34H 108.9
K4 C34D H34H 113.8
H34G C34D H34H 107.8
N8D C35D C36D 121.7(11)
N8D C35D C34D 117.6(10)
C36D C35D C34D 120.7(11)
N8D C35D K4 51.5(5)
C36D C35D K4 131.0(7)
C34D C35D K4 87.6(6)
C35D C36D C37D 117.2(12)
C35D C36D H36D 121.4
C37D C36D H36D 121.4
C38D C37D C36D 118.6(13)
C38D C37D H37D 120.7
C36D C37D H37D 120.7
C39D C38D C37D 120.1(11)
C39D C38D H38D 119.9
C37D C38D H38D 119.9
N8D C39D C38D 122.6(12)
N8D C39D C40D 116.0(11)
C38D C39D C40D 121.3(11)
N8D C39D K4 52.7(6)
C38D C39D K4 130.6(8)
C40D C39D K4 84.2(6)
N6D C40D C39D 113.5(9)
N6D C40D K4 56.2(5)
C39D C40D K4 69.3(6)
N6D C40D H40G 108.9
C39D C40D H40G 108.9
K4 C40D H40G 92.8
N6D C40D H40H 108.9
C39D C40D H40H 108.9
K4 C40D H40H 158.3
H40G C40D H40H 107.7
C3M O3M H3M 109.5
O3M C3M H3M1 109.5
O3M C3M H3M2 109.5
H3M1 C3M H3M2 109.5
O3M C3M H3M3 109.5
H3M1 C3M H3M3 109.5
H3M2 C3M H3M3 109.5
C1M O1M H1M 109.5
O1M C1M H1M1 109.5
O1M C1M H1M2 109.5
H1M1 C1M H1M2 109.5
O1M C1M H1M3 109.5
H1M1 C1M H1M3 109.5
H1M2 C1M H1M3 109.5
C2M O2M H2M 109.5
O2M C2M H2M1 109.5
O2M C2M H2M2 109.5
H2M1 C2M H2M2 109.5
O2M C2M H2M3 109.5
H2M1 C2M H2M3 109.5
H2M2 C2M H2M3 109.5
C2N O2N H2N 109.5
O2N C2N H2N1 109.0
O2N C2N H2N2 109.8
H2N1 C2N H2N2 109.5
O2N C2N H2N3 109.6
H2N1 C2N H2N3 109.5
H2N2 C2N H2N3 109.5

loop_
_geom_bond_atom_site_label_1
_geom_bond_atom_site_label_2
_geom_bond_distance
K1 N7A 2.566(9)
K1 N1A 2.586(9)
K1 N4A 2.593(9)
K1 N8A 2.611(9)
K1 N2A 2.728(11)
K1 N3A 2.743(9)
K1 N5A 2.786(10)
K1 N6A 2.826(10)
K1 C39A 3.179(12)
K1 C35A 3.201(11)
K1 C32A 3.213(11)
K1 C28A 3.257(11)
K2 N4B 2.565(9)
K2 N1B 2.584(9)
K2 N8B 2.613(9)
K2 N7B 2.619(10)
K2 N2B 2.751(12)
K2 N3B 2.760(9)
K2 N6B 2.798(9)
K2 N5B 2.817(10)
K2 C39B 3.153(13)
K2 C32B 3.194(13)
K2 C35B 3.218(11)
K2 C28B 3.242(13)
K3 N4C 2.573(10)
K3 N7C 2.580(9)
K3 N1C 2.594(11)
K3 N8C 2.602(9)
K3 N2C 2.731(8)
K3 N3C 2.732(9)
K3 N5C 2.802(9)
K3 N6C 2.817(9)
K3 C39C 3.130(11)
K3 C35C 3.164(12)
K3 C32C 3.210(13)
K3 C28C 3.220(12)
K4 N4D 2.573(10)
K4 N1D 2.584(10)
K4 N7D 2.587(9)
K4 N8D 2.593(9)
K4 N3D 2.751(9)
K4 N2D 2.766(9)
K4 N5D 2.770(9)
K4 N6D 2.828(9)
K4 C32D 3.139(11)
K4 C39D 3.169(12)
K4 C35D 3.206(12)
K4 C28D 3.209(12)
N1A C5A 1.333(15)
N1A C1A 1.347(15)
N2A C27A 1.483(13)
N2A C6A 1.484(13)
N2A C7A 1.492(13)
N3A C34A 1.477(13)
N3A C13A 1.478(13)
N3A C12A 1.504(14)
N4A C18A 1.341(15)
N4A C14A 1.357(14)
N5A C33A 1.478(13)
N5A C19A 1.487(12)
N5A C20A 1.509(13)
N6A C25A 1.453(14)
N6A C40A 1.489(14)
N6A C26A 1.490(13)
N7A C32A 1.337(14)
N7A C28A 1.353(13)
N8A C39A 1.349(14)
N8A C35A 1.355(12)
C1A C2A 1.412(15)
C1A C26A 1.520(16)
C2A C3A 1.389(17)
C2A H2A 0.9500
C3A C4A 1.395(17)
C3A H3A 0.9500
C4A C5A 1.392(15)
C4A H4A 0.9500
C5A C6A 1.507(15)
C6A H6A1 0.9900
C6A H6A2 0.9900
C7A C8A 1.533(16)
C7A C12A 1.540(15)
C7A H7A 1.0000
C8A C9A 1.548(15)
C8A H8A1 0.9900
C8A H8A2 0.9900
C9A C10A 1.506(16)
C9A H9A1 0.9900
C9A H9A2 0.9900
C10A C11A 1.513(16)
C10A H10A 0.9900
C10A H10B 0.9900
C11A C12A 1.567(15)
C11A H11A 0.9900
C11A H11B 0.9900
C12A H12A 1.0000
C13A C14A 1.512(16)
C13A H13A 0.9900
C13A H13B 0.9900
C14A C15A 1.378(14)
C15A C16A 1.356(16)
C15A H15A 0.9500
C16A C17A 1.388(16)
C16A H16A 0.9500
C17A C18A 1.377(14)
C17A H17A 0.9500
C18A C19A 1.522(15)
C19A H19A 0.9900
C19A H19B 0.9900
C20A C25A 1.531(15)
C20A C21A 1.582(16)
C20A H20A 1.0000
C21A C22A 1.536(15)
C21A H21A 0.9900
C21A H21B 0.9900
C22A C23A 1.515(16)
C22A H22A 0.9900
C22A H22B 0.9900
C23A C24A 1.542(17)
C23A H23A 0.9900
C23A H23B 0.9900
C24A C25A 1.553(15)
C24A H24A 0.9900
C24A H24B 0.9900
C25A H25A 1.0000
C26A H26A 0.9900
C26A H26B 0.9900
C27A C28A 1.512(16)
C27A H27A 0.9900
C27A H27B 0.9900
C28A C29A 1.389(14)
C29A C30A 1.369(16)
C29A H29A 0.9500
C30A C31A 1.421(16)
C30A H30A 0.9500
C31A C32A 1.371(14)
C31A H31A 0.9500
C32A C33A 1.524(15)
C33A H33A 0.9900
C33A H33B 0.9900
C34A C35A 1.538(15)
C34A H34A 0.9900
C34A H34B 0.9900
C35A C36A 1.386(15)
C36A C37A 1.375(16)
C36A H36A 0.9500
C37A C38A 1.376(14)
C37A H37A 0.9500
C38A C39A 1.375(15)
C38A H38A 0.9500
C39A C40A 1.515(14)
C40A H40A 0.9900
C40A H40B 0.9900
N1B C1B 1.308(14)
N1B C5B 1.368(15)
N2B C27B 1.493(15)
N2B C7B 1.506(14)
N2B C6B 1.507(14)
N3B C34B 1.447(13)
N3B C13B 1.475(14)
N3B C12B 1.488(15)
N4B C14B 1.343(14)
N4B C18B 1.354(15)
N5B C19B 1.456(12)
N5B C20B 1.474(14)
N5B C33B 1.503(14)
N6B C26B 1.453(12)
N6B C25B 1.485(15)
N6B C40B 1.496(13)
N7B C32B 1.317(16)
N7B C28B 1.344(15)
N8B C35B 1.309(12)
N8B C39B 1.344(16)
C1B C2B 1.377(15)
C1B C26B 1.536(16)
C2B C3B 1.369(17)
C2B H2B 0.9500
C3B C4B 1.386(17)
C3B H3B 0.9500
C4B C5B 1.382(15)
C4B H4B 0.9500
C5B C6B 1.497(16)
C6B H6B1 0.9900
C6B H6B2 0.9900
C7B C8B 1.533(17)
C7B C12B 1.544(15)
C7B H7B 1.0000
C8B C9B 1.537(17)
C8B H8B1 0.9900
C8B H8B2 0.9900
C9B C10B 1.524(18)
C9B H9B1 0.9900
C9B H9B2 0.9900
C10B C11B 1.541(17)
C10B H10C 0.9900
C10B H10D 0.9900
C11B C12B 1.558(15)
C11B H11C 0.9900
C11B H11D 0.9900
C12B H12B 1.0000
C13B C14B 1.532(17)
C13B H13C 0.9900
C13B H13D 0.9900
C14B C15B 1.382(16)
C15B C16B 1.325(18)
C15B H15B 0.9500
C16B C17B 1.408(18)
C16B H16B 0.9500
C17B C18B 1.387(15)
C17B H17B 0.9500
C18B C19B 1.498(15)
C19B H19C 0.9900
C19B H19D 0.9900
C20B C25B 1.521(16)
C20B C21B 1.548(17)
C20B H20B 1.0000
C21B C22B 1.523(16)
C21B H21C 0.9900
C21B H21D 0.9900
C22B C23B 1.512(16)
C22B H22C 0.9900
C22B H22D 0.9900
C23B C24B 1.503(16)
C23B H23C 0.9900
C23B H23D 0.9900
C24B C25B 1.571(16)
C24B H24C 0.9900
C24B H24D 0.9900
C25B H25B 1.0000
C26B H26C 0.9900
C26B H26D 0.9900
C27B C28B 1.480(18)
C27B H27C 0.9900
C27B H27D 0.9900
C28B C29B 1.363(16)
C29B C30B 1.35(2)
C29B H29B 0.9500
C30B C31B 1.38(2)
C30B H30B 0.9500
C31B C32B 1.418(16)
C31B H31B 0.9500
C32B C33B 1.531(17)
C33B H33C 0.9900
C33B H33D 0.9900
C34B C35B 1.535(16)
C34B H34C 0.9900
C34B H34D 0.9900
C35B C36B 1.394(16)
C36B C37B 1.377(17)
C36B H36B 0.9500
C37B C38B 1.370(15)
C37B H37B 0.9500
C38B C39B 1.396(16)
C38B H38B 0.9500
C39B C40B 1.546(14)
C40B H40C 0.9900
C40B H40D 0.9900
N1C C5C 1.325(14)
N1C C1C 1.344(13)
N2C C6C 1.463(14)
N2C C27C 1.464(14)
N2C C7C 1.473(13)
N3C C13C 1.480(14)
N3C C34C 1.505(13)
N3C C12C 1.508(13)
N4C C18C 1.304(13)
N4C C14C 1.365(15)
N5C C19C 1.472(14)
N5C C33C 1.483(13)
N5C C20C 1.496(13)
N6C C40C 1.486(14)
N6C C25C 1.490(14)
N6C C26C 1.505(14)
N7C C28C 1.313(14)
N7C C32C 1.346(13)
N8C C39C 1.320(13)
N8C C35C 1.323(14)
C1C C2C 1.387(16)
C1C C26C 1.508(14)
C2C C3C 1.412(15)
C2C H2C 0.9500
C3C C4C 1.374(15)
C3C H3C 0.9500
C4C C5C 1.390(17)
C4C H4C 0.9500
C5C C6C 1.531(16)
C6C H6C1 0.9900
C6C H6C2 0.9900
C7C C12C 1.565(15)
C7C C8C 1.576(13)
C7C H7C 1.0000
C8C C9C 1.535(15)
C8C H8C1 0.9900
C8C H8C2 0.9900
C9C C10C 1.499(16)
C9C H9C1 0.9900
C9C H9C2 0.9900
C10C C11C 1.530(14)
C10C H10E 0.9900
C10C H10F 0.9900
C11C C12C 1.589(15)
C11C H11E 0.9900
C11C H11F 0.9900
C12C H12C 1.0000
C13C C14C 1.524(15)
C13C H13E 0.9900
C13C H13F 0.9900
C14C C15C 1.362(17)
C15C C16C 1.385(15)
C15C H15C 0.9500
C16C C17C 1.391(16)
C16C H16C 0.9500
C17C C18C 1.415(16)
C17C H17C 0.9500
C18C C19C 1.502(15)
C19C H19E 0.9900
C19C H19F 0.9900
C20C C25C 1.532(16)
C20C C21C 1.533(14)
C20C H20C 1.0000
C21C C22C 1.526(15)
C21C H21E 0.9900
C21C H21F 0.9900
C22C C23C 1.532(18)
C22C H22E 0.9900
C22C H22F 0.9900
C23C C24C 1.552(16)
C23C H23E 0.9900
C23C H23F 0.9900
C24C C25C 1.543(14)
C24C H24E 0.9900
C24C H24F 0.9900
C25C H25C 1.0000
C26C H26E 0.9900
C26C H26F 0.9900
C27C C28C 1.520(14)
C27C H27E 0.9900
C27C H27F 0.9900
C28C C29C 1.413(17)
C29C C30C 1.379(15)
C29C H29C 0.9500
C30C C31C 1.392(17)
C30C H30C 0.9500
C31C C32C 1.403(16)
C31C H31C 0.9500
C32C C33C 1.544(16)
C33C H33E 0.9900
C33C H33F 0.9900
C34C C35C 1.523(14)
C34C H34E 0.9900
C34C H34F 0.9900
C35C C36C 1.392(16)
C36C C37C 1.383(15)
C36C H36C 0.9500
C37C C38C 1.375(17)
C37C H37C 0.9500
C38C C39C 1.392(16)
C38C H38C 0.9500
C39C C40C 1.512(16)
C40C H40E 0.9900
C40C H40F 0.9900
N1D C1D 1.344(13)
N1D C5D 1.364(14)
N2D C6D 1.453(13)
N2D C27D 1.463(14)
N2D C7D 1.491(13)
N3D C13D 1.470(14)
N3D C34D 1.477(13)
N3D C12D 1.494(13)
N4D C18D 1.338(14)
N4D C14D 1.354(13)
N5D C33D 1.471(14)
N5D C19D 1.484(14)
N5D C20D 1.485(13)
N6D C26D 1.428(14)
N6D C40D 1.476(13)
N6D C25D 1.490(13)
N7D C28D 1.325(15)
N7D C32D 1.354(13)
N8D C39D 1.315(13)
N8D C35D 1.348(14)
C1D C2D 1.346(15)
C1D C26D 1.557(14)
C2D C3D 1.377(15)
C2D H2D 0.9500
C3D C4D 1.356(15)
C3D H3D 0.9500
C4D C5D 1.394(16)
C4D H4D 0.9500
C5D C6D 1.532(14)
C6D H6D1 0.9900
C6D H6D2 0.9900
C7D C12D 1.524(15)
C7D C8D 1.575(14)
C7D H7D 1.0000
C8D C9D 1.510(13)
C8D H8D1 0.9900
C8D H8D2 0.9900
C9D C10D 1.513(16)
C9D H9D1 0.9900
C9D H9D2 0.9900
C10D C11D 1.533(15)
C10D H10G 0.9900
C10D H10H 0.9900
C11D C12D 1.566(13)
C11D H11G 0.9900
C11D H11H 0.9900
C12D H12D 1.0000
C13D C14D 1.494(16)
C13D H13G 0.9900
C13D H13H 0.9900
C14D C15D 1.338(16)
C15D C16D 1.426(16)
C15D H15D 0.9500
C16D C17D 1.357(15)
C16D H16D 0.9500
C17D C18D 1.406(16)
C17D H17D 0.9500
C18D C19D 1.486(15)
C19D H19G 0.9900
C19D H19H 0.9900
C20D C25D 1.549(15)
C20D C21D 1.563(14)
C20D H20D 1.0000
C21D C22D 1.533(14)
C21D H21G 0.9900
C21D H21H 0.9900
C22D C23D 1.515(16)
C22D H22G 0.9900
C22D H22H 0.9900
C23D C24D 1.541(14)
C23D H23G 0.9900
C23D H23H 0.9900
C24D C25D 1.547(13)
C24D H24G 0.9900
C24D H24H 0.9900
C25D H25D 1.0000
C26D H26G 0.9900
C26D H26H 0.9900
C27D C28D 1.532(14)
C27D H27G 0.9900
C27D H27H 0.9900
C28D C29D 1.362(15)
C29D C30D 1.400(14)
C29D H29D 0.9500
C30D C31D 1.369(17)
C30D H30D 0.9500
C31D C32D 1.416(16)
C31D H31D 0.9500
C32D C33D 1.470(16)
C33D H33G 0.9900
C33D H33H 0.9900
C34D C35D 1.539(14)
C34D H34G 0.9900
C34D H34H 0.9900
C35D C36D 1.389(15)
C36D C37D 1.409(15)
C36D H36D 0.9500
C37D C38D 1.382(16)
C37D H37D 0.9500
C38D C39D 1.340(17)
C38D H38D 0.9500
C39D C40D 1.512(15)
C40D H40G 0.9900
C40D H40H 0.9900
O3M C3M 1.409(3)
O3M H3M 0.8400
C3M H3M1 0.9800
C3M H3M2 0.9800
C3M H3M3 0.9800
O1M C1M 1.406(3)
O1M H1M 0.8400
C1M H1M1 0.9800
C1M H1M2 0.9800
C1M H1M3 0.9800
O2M C2M 1.409(3)
O2M H2M 0.8400
C2M H2M1 0.9800
C2M H2M2 0.9800
C2M H2M3 0.9800
O2N C2N 1.410(3)
O2N H2N 0.8400
C2N H2N1 0.9800
C2N H2N2 0.9800
C2N H2N3 0.9800
O2W O2X 0.99(2)
O3W O3X 1.21(3)
O4W O4X 1.30(3)

loop_
_geom_hbond_atom_site_label_D
_geom_hbond_atom_site_label_H
_geom_hbond_atom_site_label_A
_geom_hbond_distance_DH
_geom_hbond_distance_HA
_geom_hbond_distance_DA
_geom_hbond_angle_DHA
_geom_hbond_site_symmetry_A
C1M H1M3 Br3 0.98 2.60 3.214(15) 121.2 .
O2M H2M Br1 0.84 2.83 3.289(14) 116.1 .
C2N H2N3 Br3X 0.98 2.44 3.20(9) 134.7 1_656
O3M H3M Br3 0.84 2.45 3.273(15) 165.5 .
C4A H4A Br1 0.95 2.81 3.759(13) 177.4 .
C15A H15A Br1 0.95 2.94 3.743(12) 142.5 1_455
C21A H21B Br2 0.99 3.01 3.792(11) 137.3 .
C31A H31A Br2 0.95 2.86 3.784(13) 164.0 .
C15B H15B O2W 0.95 2.58 3.439(18) 151.0 .
C19B H19C Br3 0.99 2.89 3.571(12) 126.3 .
C27B H27D O2X 0.99 2.61 3.53(3) 154.0 1_655
C2C H2C Br1 0.95 2.89 3.807(12) 162.8 2_657
C15C H15C Br4 0.95 3.03 3.838(12) 143.3 .
C15C H15C Br5 0.95 3.08 3.789(13) 133.0 .
C21C H21F Br2 0.99 2.96 3.783(13) 140.8 .
C31C H31C Br2 0.95 2.93 3.852(11) 163.5 .
C36C H36C Br5 0.95 3.10 4.019(13) 163.3 .
C4D H4D O2X 0.95 2.61 3.45(3) 148.3 1_655
C6D H6D2 Br2 0.99 3.11 3.809(11) 128.9 1_655

loop_
_geom_torsion_atom_site_label_1
_geom_torsion_atom_site_label_2
_geom_torsion_atom_site_label_3
_geom_torsion_atom_site_label_4
_geom_torsion
C5A N1A C1A C2A 2.4(17)
K1 N1A C1A C2A -170.5(9)
C5A N1A C1A C26A -176.5(10)
K1 N1A C1A C26A 10.6(14)
C5A N1A C1A K1 172.9(15)
N1A C1A C2A C3A -2.5(18)
C26A C1A C2A C3A 176.3(12)
K1 C1A C2A C3A -21(3)
C1A C2A C3A C4A 1(2)
C2A C3A C4A C5A 0(2)
C1A N1A C5A C4A -0.7(17)
K1 N1A C5A C4A 172.3(8)
C1A N1A C5A C6A -172.2(10)
K1 N1A C5A C6A 0.8(13)
C1A N1A C5A K1 -173.0(14)
C3A C4A C5A N1A -0.7(17)
C3A C4A C5A C6A 170.7(11)
C3A C4A C5A K1 17(3)
C27A N2A C6A C5A -71.3(13)
C7A N2A C6A C5A 164.7(10)
K1 N2A C6A C5A 45.5(10)
C27A N2A C6A K1 -116.8(10)
C7A N2A C6A K1 119.2(9)
N1A C5A C6A N2A -34.8(14)
C4A C5A C6A N2A 153.3(10)
K1 C5A C6A N2A -34.2(8)
N1A C5A C6A K1 -0.5(9)
C4A C5A C6A K1 -172.5(10)
C27A N2A C7A C8A -67.5(12)
C6A N2A C7A C8A 55.6(12)
K1 N2A C7A C8A 171.6(7)
C27A N2A C7A C12A 165.8(10)
C6A N2A C7A C12A -71.0(13)
K1 N2A C7A C12A 44.9(11)
C27A N2A C7A K1 120.9(10)
C6A N2A C7A K1 -116.0(10)
N2A C7A C8A C9A -178.9(10)
C12A C7A C8A C9A -50.8(13)
K1 C7A C8A C9A -163.2(14)
C7A C8A C9A C10A 54.8(14)
C8A C9A C10A C11A -57.4(13)
C9A C10A C11A C12A 60.1(13)
C34A N3A C12A C7A 155.7(9)
C13A N3A C12A C7A -78.1(11)
K1 N3A C12A C7A 37.1(10)
C34A N3A C12A C11A -79.3(11)
C13A N3A C12A C11A 46.9(11)
K1 N3A C12A C11A 162.1(7)
N2A C7A C12A N3A -58.0(12)
C8A C7A C12A N3A 175.0(8)
K1 C7A C12A N3A -26.5(7)
N2A C7A C12A C11A 176.5(9)
C8A C7A C12A C11A 49.5(12)
K1 C7A C12A C11A -152.0(9)
C10A C11A C12A N3A 176.7(9)
C10A C11A C12A C7A -56.1(13)
C34A N3A C13A C14A -66.8(12)
C12A N3A C13A C14A 166.8(9)
K1 N3A C13A C14A 47.1(10)
C34A N3A C13A K1 -113.9(10)
C12A N3A C13A K1 119.7(8)
C18A N4A C14A C15A -1.8(16)
K1 N4A C14A C15A -157.0(8)
C18A N4A C14A C13A -178.4(10)
K1 N4A C14A C13A 26.4(12)
C18A N4A C14A K1 155.1(13)
N3A C13A C14A N4A -54.4(13)
K1 C13A C14A N4A -18.3(8)
N3A C13A C14A C15A 129.0(10)
K1 C13A C14A C15A 165.1(10)
N3A C13A C14A K1 -36.1(8)
N4A C14A C15A C16A -0.4(16)
C13A C14A C15A C16A 176.0(10)
K1 C14A C15A C16A -44(2)
C14A C15A C16A C17A 0.5(17)
C15A C16A C17A C18A 1.6(18)
C14A N4A C18A C17A 4.0(17)
K1 N4A C18A C17A 157.9(8)
C14A N4A C18A C19A -174.4(9)
K1 N4A C18A C19A -20.5(14)
C14A N4A C18A K1 -153.9(14)
C16A C17A C18A N4A -3.9(17)
C16A C17A C18A C19A 174.5(11)
C16A C17A C18A K1 31(3)
C33A N5A C19A C18A -85.0(11)
C20A N5A C19A C18A 152.6(9)
K1 N5A C19A C18A 24.6(10)
N4A C18A C19A N5A -5.2(15)
C17A C18A C19A N5A 176.3(9)
K1 C18A C19A N5A -18.4(8)
C33A N5A C20A C25A 154.1(9)
C19A N5A C20A C25A -83.2(11)
K1 N5A C20A C25A 43.1(11)
C33A N5A C20A C21A -79.7(11)
C19A N5A C20A C21A 43.0(12)
K1 N5A C20A C21A 169.3(7)
N5A C20A C21A C22A -180.0(9)
C25A C20A C21A C22A -54.5(12)
C20A C21A C22A C23A 60.1(14)
C21A C22A C23A C24A -60.9(12)
C22A C23A C24A C25A 59.1(12)
C40A N6A C25A C20A 154.1(8)
C26A N6A C25A C20A -78.9(11)
K1 N6A C25A C20A 42.2(9)
C40A N6A C25A C24A -81.0(10)
C26A N6A C25A C24A 46.0(12)
K1 N6A C25A C24A 167.0(7)
N5A C20A C25A N6A -58.2(11)
C21A C20A C25A N6A 175.3(8)
N5A C20A C25A C24A 175.7(9)
C21A C20A C25A C24A 49.2(11)
C23A C24A C25A N6A 179.6(10)
C23A C24A C25A C20A -53.3(13)
C25A N6A C26A C1A 163.6(10)
C40A N6A C26A C1A -67.9(13)
K1 N6A C26A C1A 38.5(11)
N1A C1A C26A N6A -36.5(15)
C2A C1A C26A N6A 144.6(11)
K1 C1A C26A N6A -29.6(9)
C6A N2A C27A C28A 98.8(11)
C7A N2A C27A C28A -136.7(10)
K1 N2A C27A C28A -15.2(10)
C6A N2A C27A K1 114.0(10)
C7A N2A C27A K1 -121.5(9)
C32A N7A C28A C29A 1.1(16)
K1 N7A C28A C29A 124.0(9)
C32A N7A C28A C27A -179.9(10)
K1 N7A C28A C27A -57.1(11)
C32A N7A C28A K1 -122.9(11)
N2A C27A C28A N7A 50.9(13)
K1 C27A C28A N7A 38.9(8)
N2A C27A C28A C29A -130.2(11)
K1 C27A C28A C29A -142.2(11)
N2A C27A C28A K1 12.0(8)
N7A C28A C29A C30A 0.7(17)
C27A C28A C29A C30A -178.2(11)
K1 C28A C29A C30A 60.1(15)
C28A C29A C30A C31A -2.5(17)
C29A C30A C31A C32A 2.6(17)
C28A N7A C32A C31A -1.0(17)
K1 N7A C32A C31A -124.8(10)
C28A N7A C32A C33A 177.9(9)
K1 N7A C32A C33A 54.1(10)
C28A N7A C32A K1 123.8(11)
C30A C31A C32A N7A -0.9(17)
C30A C31A C32A C33A -179.7(10)
C30A C31A C32A K1 -64.8(16)
C19A N5A C33A C32A 160.5(9)
C20A N5A C33A C32A -76.6(12)
K1 N5A C33A C32A 43.5(9)
C19A N5A C33A K1 117.0(8)
C20A N5A C33A K1 -120.1(8)
N7A C32A C33A N5A -75.2(12)
C31A C32A C33A N5A 103.7(12)
K1 C32A C33A N5A -36.4(8)
N7A C32A C33A K1 -38.7(8)
C31A C32A C33A K1 140.1(11)
C13A N3A C34A C35A 87.0(11)
C12A N3A C34A C35A -146.1(9)
K1 N3A C34A C35A -24.9(9)
C13A N3A C34A K1 111.9(10)
C12A N3A C34A K1 -121.2(8)
C39A N8A C35A C36A 3.1(15)
K1 N8A C35A C36A 114.4(10)
C39A N8A C35A C34A -176.1(9)
K1 N8A C35A C34A -64.8(9)
C39A N8A C35A K1 -111.3(10)
N3A C34A C35A N8A 66.4(12)
K1 C34A C35A N8A 46.1(7)
N3A C34A C35A C36A -112.9(11)
K1 C34A C35A C36A -133.2(11)
N3A C34A C35A K1 20.3(8)
N8A C35A C36A C37A -1.9(17)
C34A C35A C36A C37A 177.3(11)
K1 C35A C36A C37A 63.7(14)
C35A C36A C37A C38A -0.3(18)
C36A C37A C38A C39A 1.1(18)
C35A N8A C39A C38A -2.3(15)
K1 N8A C39A C38A -114.1(10)
C35A N8A C39A C40A 174.1(9)
K1 N8A C39A C40A 62.2(9)
C35A N8A C39A K1 111.9(10)
C37A C38A C39A N8A 0.2(17)
C37A C38A C39A C40A -175.8(11)
C37A C38A C39A K1 -65.1(14)
C25A N6A C40A C39A -78.8(12)
C26A N6A C40A C39A 152.6(10)
K1 N6A C40A C39A 41.6(11)
C25A N6A C40A K1 -120.4(8)
C26A N6A C40A K1 111.1(9)
N8A C39A C40A N6A -81.4(13)
C38A C39A C40A N6A 94.9(13)
K1 C39A C40A N6A -35.8(9)
N8A C39A C40A K1 -45.5(8)
C38A C39A C40A K1 130.7(11)
C5B N1B C1B C2B 0.6(18)
K2 N1B C1B C2B 148.6(9)
C5B N1B C1B C26B -174.4(10)
K2 N1B C1B C26B -26.4(14)
C5B N1B C1B K2 -148.0(14)
N1B C1B C2B C3B -0.3(18)
C26B C1B C2B C3B 174.8(11)
K2 C1B C2B C3B 45(2)
C1B C2B C3B C4B 0.2(18)
C2B C3B C4B C5B -0.5(19)
C1B N1B C5B C4B -0.9(17)
K2 N1B C5B C4B -151.1(9)
C1B N1B C5B C6B -178.7(10)
K2 N1B C5B C6B 31.1(12)
C1B N1B C5B K2 150.2(13)
C3B C4B C5B N1B 0.8(18)
C3B C4B C5B C6B 178.5(11)
C3B C4B C5B K2 -49(2)
N1B C5B C6B N2B -61.0(14)
C4B C5B C6B N2B 121.2(12)
K2 C5B C6B N2B -39.0(8)
N1B C5B C6B K2 -21.9(9)
C4B C5B C6B K2 160.2(11)
C27B N2B C6B C5B -64.0(14)
C7B N2B C6B C5B 169.3(10)
K2 N2B C6B C5B 50.3(10)
C27B N2B C6B K2 -114.3(11)
C7B N2B C6B K2 119.0(9)
C27B N2B C7B C8B -77.1(13)
C6B N2B C7B C8B 49.2(14)
K2 N2B C7B C8B 161.8(8)
C27B N2B C7B C12B 155.5(11)
C6B N2B C7B C12B -78.1(13)
K2 N2B C7B C12B 34.4(12)
N2B C7B C8B C9B 172.3(11)
C12B C7B C8B C9B -57.8(14)
C7B C8B C9B C10B 61.6(16)
C8B C9B C10B C11B -58.3(15)
C9B C10B C11B C12B 56.2(14)
C34B N3B C12B C7B 162.0(9)
C13B N3B C12B C7B -71.3(12)
K2 N3B C12B C7B 42.1(11)
C34B N3B C12B C11B -72.1(12)
C13B N3B C12B C11B 54.6(12)
K2 N3B C12B C11B 168.0(7)
N2B C7B C12B N3B -54.0(14)
C8B C7B C12B N3B 177.1(10)
N2B C7B C12B C11B 179.8(10)
C8B C7B C12B C11B 51.0(13)
C10B C11B C12B N3B 179.3(10)
C10B C11B C12B C7B -52.3(14)
C34B N3B C13B C14B -69.1(13)
C12B N3B C13B C14B 164.7(10)
K2 N3B C13B C14B 46.3(11)
C34B N3B C13B K2 -115.4(11)
C12B N3B C13B K2 118.4(8)
C18B N4B C14B C15B 3.4(19)
K2 N4B C14B C15B -179.6(9)
C18B N4B C14B C13B -173.5(11)
K2 N4B C14B C13B 3.5(14)
C18B N4B C14B K2 -177.0(16)
N3B C13B C14B N4B -38.3(16)
K2 C13B C14B N4B -2.4(10)
N3B C13B C14B C15B 144.6(11)
K2 C13B C14B C15B -179.5(11)
N3B C13B C14B K2 -35.9(8)
N4B C14B C15B C16B -4(2)
C13B C14B C15B C16B 173.2(13)
K2 C14B C15B C16B -5(4)
C14B C15B C16B C17B 3(2)
C15B C16B C17B C18B -2(2)
C14B N4B C18B C17B -2.3(18)
K2 N4B C18B C17B -179.2(9)
C14B N4B C18B C19B -177.7(11)
K2 N4B C18B C19B 5.4(16)
C14B N4B C18B K2 176.9(16)
C16B C17B C18B N4B 2(2)
C16B C17B C18B C19B 176.9(12)
C16B C17B C18B K2 0(3)
C20B N5B C19B C18B 161.6(10)
C33B N5B C19B C18B -71.3(13)
K2 N5B C19B C18B 36.7(12)
N4B C18B C19B N5B -30.9(17)
C17B C18B C19B N5B 153.7(11)
K2 C18B C19B N5B -27.6(9)
C19B N5B C20B C25B -79.9(13)
C33B N5B C20B C25B 153.9(10)
K2 N5B C20B C25B 43.1(12)
C19B N5B C20B C21B 46.2(12)
C33B N5B C20B C21B -79.9(12)
K2 N5B C20B C21B 169.3(7)
N5B C20B C21B C22B -177.4(9)
C25B C20B C21B C22B -51.4(13)
C20B C21B C22B C23B 59.7(13)
C21B C22B C23B C24B -61.3(12)
C22B C23B C24B C25B 57.7(13)
C26B N6B C25B C20B -77.1(12)
C40B N6B C25B C20B 155.1(9)
K2 N6B C25B C20B 47.0(10)
C26B N6B C25B C24B 49.4(12)
C40B N6B C25B C24B -78.4(10)
K2 N6B C25B C24B 173.5(7)
N5B C20B C25B N6B -63.0(12)
C21B C20B C25B N6B 170.8(8)
N5B C20B C25B C24B 170.7(10)
C21B C20B C25B C24B 44.5(13)
C23B C24B C25B N6B -177.0(9)
C23B C24B C25B C20B -49.8(14)
C25B N6B C26B C1B 148.2(10)
C40B N6B C26B C1B -82.8(13)
K2 N6B C26B C1B 23.5(11)
N1B C1B C26B N6B -1.0(16)
C2B C1B C26B N6B -176.3(10)
K2 C1B C26B N6B -18.0(9)
C7B N2B C27B C28B -145.1(11)
C6B N2B C27B C28B 89.3(13)
K2 N2B C27B C28B -21.4(12)
C7B N2B C27B K2 -123.7(10)
C6B N2B C27B K2 110.7(10)
C32B N7B C28B C29B 4.0(17)
K2 N7B C28B C29B 119.3(11)
C32B N7B C28B C27B -177.6(11)
K2 N7B C28B C27B -62.4(11)
C32B N7B C28B K2 -115.2(12)
N2B C27B C28B N7B 60.9(14)
K2 C27B C28B N7B 43.7(9)
N2B C27B C28B C29B -120.7(13)
K2 C27B C28B C29B -137.9(13)
N2B C27B C28B K2 17.2(9)
N7B C28B C29B C30B -3(2)
C27B C28B C29B C30B 179.1(13)
K2 C28B C29B C30B 60.4(18)
C28B C29B C30B C31B 0(2)
C29B C30B C31B C32B 0.2(19)
C28B N7B C32B C31B -3.4(17)
K2 N7B C32B C31B -119.6(11)
C28B N7B C32B C33B 175.4(10)
K2 N7B C32B C33B 59.3(10)
C28B N7B C32B K2 116.2(11)
C30B C31B C32B N7B 1.3(18)
C30B C31B C32B C33B -177.5(11)
C30B C31B C32B K2 -65.2(17)
C19B N5B C33B C32B 153.1(10)
C20B N5B C33B C32B -79.7(13)
K2 N5B C33B C32B 38.9(10)
C19B N5B C33B K2 114.2(8)
C20B N5B C33B K2 -118.7(9)
N7B C32B C33B N5B -76.9(14)
C31B C32B C33B N5B 101.9(12)
K2 C32B C33B N5B -33.4(9)
N7B C32B C33B K2 -43.6(9)
C31B C32B C33B K2 135.3(11)
C13B N3B C34B C35B 94.3(12)
C12B N3B C34B C35B -139.6(10)
K2 N3B C34B C35B -17.9(11)
C13B N3B C34B K2 112.2(11)
C12B N3B C34B K2 -121.6(9)
C39B N8B C35B C36B 2.8(16)
K2 N8B C35B C36B 114.5(10)
C39B N8B C35B C34B -175.5(10)
K2 N8B C35B C34B -63.9(10)
C39B N8B C35B K2 -111.6(11)
N3B C34B C35B N8B 59.4(13)
K2 C34B C35B N8B 44.8(8)
N3B C34B C35B C36B -119.0(11)
K2 C34B C35B C36B -133.6(11)
N3B C34B C35B K2 14.6(9)
N8B C35B C36B C37B 2.8(18)
C34B C35B C36B C37B -178.9(11)
K2 C35B C36B C37B 66.4(15)
C35B C36B C37B C38B -6.0(18)
C36B C37B C38B C39B 3.6(18)
C35B N8B C39B C38B -5.2(17)
K2 N8B C39B C38B -119.4(10)
C35B N8B C39B C40B 174.2(9)
K2 N8B C39B C40B 60.1(10)
C35B N8B C39B K2 114.2(10)
C37B C38B C39B N8B 2.0(18)
C37B C38B C39B C40B -177.5(11)
C37B C38B C39B K2 -66.4(15)
C26B N6B C40B C39B 160.1(10)
C25B N6B C40B C39B -70.6(13)
K2 N6B C40B C39B 45.8(11)
C26B N6B C40B K2 114.4(9)
C25B N6B C40B K2 -116.4(8)
N8B C39B C40B N6B -84.8(13)
C38B C39B C40B N6B 94.7(14)
K2 C39B C40B N6B -39.5(9)
N8B C39B C40B K2 -45.3(8)
C38B C39B C40B K2 134.1(11)
C5C N1C C1C C2C -0.5(17)
K3 N1C C1C C2C 172.4(8)
C5C N1C C1C C26C -175.9(10)
K3 N1C C1C C26C -3.0(14)
C5C N1C C1C K3 -172.8(14)
N1C C1C C2C C3C 0.5(18)
C26C C1C C2C C3C 175.9(10)
K3 C1C C2C C3C 14(3)
C1C C2C C3C C4C -1.0(18)
C2C C3C C4C C5C 1.4(18)
C1C N1C C5C C4C 0.9(17)
K3 N1C C5C C4C -172.4(9)
C1C N1C C5C C6C -174.5(10)
K3 N1C C5C C6C 12.2(12)
C1C N1C C5C K3 173.3(14)
C3C C4C C5C N1C -1.4(18)
C3C C4C C5C C6C 173.8(11)
C3C C4C C5C K3 -21(4)
C27C N2C C6C C5C -61.3(11)
C7C N2C C6C C5C 172.3(9)
K3 N2C C6C C5C 54.0(10)
C27C N2C C6C K3 -115.2(7)
C7C N2C C6C K3 118.3(9)
N1C C5C C6C N2C -50.2(14)
C4C C5C C6C N2C 134.3(11)
K3 C5C C6C N2C -41.6(8)
N1C C5C C6C K3 -8.6(9)
C4C C5C C6C K3 175.9(11)
C6C N2C C7C C12C -67.4(11)
C27C N2C C7C C12C 165.4(9)
K3 N2C C7C C12C 44.1(10)
C6C N2C C7C C8C 57.3(11)
C27C N2C C7C C8C -69.9(11)
K3 N2C C7C C8C 168.8(7)
N2C C7C C8C C9C 178.0(9)
C12C C7C C8C C9C -55.2(12)
C7C C8C C9C C10C 60.1(13)
C8C C9C C10C C11C -61.2(13)
C9C C10C C11C C12C 60.5(13)
C13C N3C C12C C7C -79.3(11)
C34C N3C C12C C7C 155.6(9)
K3 N3C C12C C7C 37.1(10)
C13C N3C C12C C11C 44.6(12)
C34C N3C C12C C11C -80.4(11)
K3 N3C C12C C11C 161.1(7)
N2C C7C C12C N3C -56.7(12)
C8C C7C C12C N3C 176.7(9)
N2C C7C C12C C11C 178.3(9)
C8C C7C C12C C11C 51.7(12)
C10C C11C C12C N3C 177.7(9)
C10C C11C C12C C7C -56.3(12)
C34C N3C C13C C14C -69.3(12)
C12C N3C C13C C14C 166.3(10)
K3 N3C C13C C14C 45.1(11)
C34C N3C C13C K3 -114.4(8)
C12C N3C C13C K3 121.2(9)
C18C N4C C14C C15C 3.1(17)
K3 N4C C14C C15C -160.2(9)
C18C N4C C14C C13C -176.2(10)
K3 N4C C14C C13C 20.4(12)
C18C N4C C14C K3 163.3(14)
N3C C13C C14C C15C 132.5(12)
K3 C13C C14C C15C 166.9(11)
N3C C13C C14C N4C -48.2(14)
K3 C13C C14C N4C -13.8(8)
N3C C13C C14C K3 -34.4(8)
N4C C14C C15C C16C -5.9(18)
C13C C14C C15C C16C 173.4(10)
K3 C14C C15C C16C -44(3)
C14C C15C C16C C17C 4.5(17)
C15C C16C C17C C18C -0.7(17)
C14C N4C C18C C17C 0.9(17)
K3 N4C C18C C17C 163.6(8)
C14C N4C C18C C19C -174.3(10)
K3 N4C C18C C19C -11.5(15)
C14C N4C C18C K3 -162.8(14)
C16C C17C C18C N4C -2.0(18)
C16C C17C C18C C19C 173.4(11)
C16C C17C C18C K3 26(3)
C33C N5C C19C C18C -78.5(12)
C20C N5C C19C C18C 154.8(10)
K3 N5C C19C C18C 28.4(11)
N4C C18C C19C N5C -14.3(16)
C17C C18C C19C N5C 170.3(10)
K3 C18C C19C N5C -21.8(9)
C19C N5C C20C C25C -81.2(12)
C33C N5C C20C C25C 153.3(10)
K3 N5C C20C C25C 42.7(11)
C19C N5C C20C C21C 45.6(12)
C33C N5C C20C C21C -79.9(12)
K3 N5C C20C C21C 169.5(7)
N5C C20C C21C C22C -179.0(10)
C25C C20C C21C C22C -52.2(15)
C20C C21C C22C C23C 58.3(14)
C21C C22C C23C C24C -60.5(14)
C22C C23C C24C C25C 59.0(14)
C40C N6C C25C C20C 152.8(10)
C26C N6C C25C C20C -80.6(12)
K3 N6C C25C C20C 43.0(12)
C40C N6C C25C C24C -80.6(12)
C26C N6C C25C C24C 46.1(12)
K3 N6C C25C C24C 169.6(7)
N5C C20C C25C N6C -58.9(14)
C21C C20C C25C N6C 174.6(9)
N5C C20C C25C C24C 174.9(9)
C21C C20C C25C C24C 48.3(14)
C23C C24C C25C N6C -179.7(10)
C23C C24C C25C C20C -52.7(14)
C40C N6C C26C C1C -72.8(11)
C25C N6C C26C C1C 160.2(9)
K3 N6C C26C C1C 34.7(11)
N1C C1C C26C N6C -24.0(14)
C2C C1C C26C N6C 160.5(10)
K3 C1C C26C N6C -25.9(8)
C6C N2C C27C C28C 94.5(11)
C7C N2C C27C C28C -138.7(10)
K3 N2C C27C C28C -15.7(11)
C6C N2C C27C K3 110.2(8)
C7C N2C C27C K3 -123.0(10)
C32C N7C C28C C29C 3.7(16)
K3 N7C C28C C29C 123.3(9)
C32C N7C C28C C27C 179.2(9)
K3 N7C C28C C27C -61.2(10)
C32C N7C C28C K3 -119.6(11)
N2C C27C C28C N7C 54.8(13)
K3 C27C C28C N7C 42.3(8)
N2C C27C C28C C29C -129.8(11)
K3 C27C C28C C29C -142.4(11)
N2C C27C C28C K3 12.6(9)
N7C C28C C29C C30C -0.4(17)
C27C C28C C29C C30C -175.6(10)
K3 C28C C29C C30C 62.3(15)
C28C C29C C30C C31C -2.5(17)
C29C C30C C31C C32C 2.1(17)
C28C N7C C32C C31C -4.1(16)
K3 N7C C32C C31C -124.6(10)
C28C N7C C32C C33C 174.8(9)
K3 N7C C32C C33C 54.3(10)
C28C N7C C32C K3 120.4(11)
C30C C31C C32C N7C 1.2(17)
C30C C31C C32C C33C -177.6(10)
C30C C31C C32C K3 -63.6(15)
C19C N5C C33C C32C 159.0(9)
C20C N5C C33C C32C -74.5(11)
K3 N5C C33C C32C 45.2(10)
C19C N5C C33C K3 113.8(8)
C20C N5C C33C K3 -119.7(9)
N7C C32C C33C N5C -77.7(12)
C31C C32C C33C N5C 101.1(12)
K3 C32C C33C N5C -38.2(8)
N7C C32C C33C K3 -39.5(8)
C31C C32C C33C K3 139.4(11)
C13C N3C C34C C35C 88.6(11)
C12C N3C C34C C35C -145.7(9)
K3 N3C C34C C35C -24.0(11)
C13C N3C C34C K3 112.6(8)
C12C N3C C34C K3 -121.7(9)
C39C N8C C35C C36C 1.9(17)
K3 N8C C35C C36C 111.8(11)
C39C N8C C35C C34C -176.6(10)
K3 N8C C35C C34C -66.6(10)
C39C N8C C35C K3 -110.0(11)
N3C C34C C35C N8C 67.2(13)
K3 C34C C35C N8C 47.5(8)
N3C C34C C35C C36C -111.3(12)
K3 C34C C35C C36C -130.9(11)
N3C C34C C35C K3 19.7(9)
N8C C35C C36C C37C -1.1(18)
C34C C35C C36C C37C 177.2(11)
K3 C35C C36C C37C 64.2(14)
C35C C36C C37C C38C 0.4(19)
C36C C37C C38C C39C -0.5(19)
C35C N8C C39C C38C -2.0(17)
K3 N8C C39C C38C -112.8(11)
C35C N8C C39C C40C 174.1(10)
K3 N8C C39C C40C 63.2(10)
C35C N8C C39C K3 110.9(10)
C37C C38C C39C N8C 1.3(19)
C37C C38C C39C C40C -174.6(11)
C37C C38C C39C K3 -66.3(15)
C25C N6C C40C C39C -78.4(11)
C26C N6C C40C C39C 154.9(9)
K3 N6C C40C C39C 40.3(10)
C25C N6C C40C K3 -118.7(9)
C26C N6C C40C K3 114.6(8)
N8C C39C C40C N6C -82.3(13)
C38C C39C C40C N6C 93.8(13)
K3 C39C C40C N6C -35.3(8)
N8C C39C C40C K3 -47.0(8)
C38C C39C C40C K3 129.1(12)
C5D N1D C1D C2D 2.6(16)
K4 N1D C1D C2D 171.0(9)
C5D N1D C1D C26D -176.1(9)
K4 N1D C1D C26D -7.7(13)
C5D N1D C1D K4 -168.4(14)
N1D C1D C2D C3D -1.7(19)
C26D C1D C2D C3D 176.8(11)
K4 C1D C2D C3D 13(3)
C1D C2D C3D C4D 0.0(19)
C2D C3D C4D C5D 0.7(18)
C1D N1D C5D C4D -1.8(16)
K4 N1D C5D C4D -171.2(8)
C1D N1D C5D C6D -176.3(9)
K4 N1D C5D C6D 14.4(12)
C1D N1D C5D K4 169.4(13)
C3D C4D C5D N1D 0.2(17)
C3D C4D C5D C6D 174.3(10)
C3D C4D C5D K4 -21(3)
C27D N2D C6D C5D -63.5(12)
C7D N2D C6D C5D 168.1(10)
K4 N2D C6D C5D 51.2(10)
C27D N2D C6D K4 -114.6(8)
C7D N2D C6D K4 117.0(9)
N1D C5D C6D N2D -49.9(14)
C4D C5D C6D N2D 135.6(11)
K4 C5D C6D N2D -39.9(8)
N1D C5D C6D K4 -10.0(8)
C4D C5D C6D K4 175.5(10)
C6D N2D C7D C12D -70.8(11)
C27D N2D C7D C12D 160.8(9)
K4 N2D C7D C12D 39.8(10)
C6D N2D C7D C8D 55.4(12)
C27D N2D C7D C8D -73.0(12)
K4 N2D C7D C8D 166.0(7)
N2D C7D C8D C9D 179.0(9)
C12D C7D C8D C9D -52.3(13)
C7D C8D C9D C10D 56.4(13)
C8D C9D C10D C11D -59.5(13)
C9D C10D C11D C12D 60.9(13)
C13D N3D C12D C7D -72.2(12)
C34D N3D C12D C7D 161.7(9)
K4 N3D C12D C7D 40.6(10)
C13D N3D C12D C11D 54.2(12)
C34D N3D C12D C11D -72.0(11)
K4 N3D C12D C11D 167.0(7)
N2D C7D C12D N3D -57.0(13)
C8D C7D C12D N3D 175.9(9)
N2D C7D C12D C11D 176.6(9)
C8D C7D C12D C11D 49.5(12)
C10D C11D C12D N3D 175.8(9)
C10D C11D C12D C7D -55.9(12)
C34D N3D C13D C14D -61.3(12)
C12D N3D C13D C14D 170.8(10)
K4 N3D C13D C14D 51.9(11)
C34D N3D C13D K4 -113.2(7)
C12D N3D C13D K4 118.9(9)
C18D N4D C14D C15D -1.1(16)
K4 N4D C14D C15D -152.4(10)
C18D N4D C14D C13D 177.2(10)
K4 N4D C14D C13D 25.9(12)
C18D N4D C14D K4 151.3(12)
N3D C13D C14D C15D 119.6(12)
K4 C13D C14D C15D 160.2(11)
N3D C13D C14D N4D -58.7(14)
K4 C13D C14D N4D -18.2(8)
N3D C13D C14D K4 -40.6(8)
N4D C14D C15D C16D 0.6(18)
C13D C14D C15D C16D -177.6(11)
K4 C14D C15D C16D -48(2)
C14D C15D C16D C17D 0.7(18)
C15D C16D C17D C18D -1.5(17)
C14D N4D C18D C17D 0.2(16)
K4 N4D C18D C17D 150.3(9)
C14D N4D C18D C19D -177.8(10)
K4 N4D C18D C19D -27.7(12)
C14D N4D C18D K4 -150.0(12)
C16D C17D C18D N4D 1.1(17)
C16D C17D C18D C19D 179.1(10)
C16D C17D C18D K4 45(2)
C33D N5D C19D C18D -81.9(11)
C20D N5D C19D C18D 150.6(9)
K4 N5D C19D C18D 23.7(11)
N4D C18D C19D N5D -0.2(15)
C17D C18D C19D N5D -178.2(10)
K4 C18D C19D N5D -18.1(8)
C33D N5D C20D C25D 153.9(11)
C19D N5D C20D C25D -80.3(12)
K4 N5D C20D C25D 44.0(12)
C33D N5D C20D C21D -78.6(13)
C19D N5D C20D C21D 47.2(13)
K4 N5D C20D C21D 171.5(8)
N5D C20D C21D C22D -176.4(10)
C25D C20D C21D C22D -48.2(15)
C20D C21D C22D C23D 56.6(15)
C21D C22D C23D C24D -60.0(14)
C22D C23D C24D C25D 59.3(14)
C26D N6D C25D C24D 45.8(13)
C40D N6D C25D C24D -81.1(12)
K4 N6D C25D C24D 169.3(7)
C26D N6D C25D C20D -81.6(12)
C40D N6D C25D C20D 151.4(10)
K4 N6D C25D C20D 41.9(11)
C23D C24D C25D N6D -179.3(10)
C23D C24D C25D C20D -52.5(15)
N5D C20D C25D N6D -58.8(14)
C21D C20D C25D N6D 172.6(9)
N5D C20D C25D C24D 173.9(10)
C21D C20D C25D C24D 45.2(15)
C40D N6D C26D C1D -74.2(12)
C25D N6D C26D C1D 159.2(9)
K4 N6D C26D C1D 33.8(11)
N1D C1D C26D N6D -20.7(15)
C2D C1D C26D N6D 160.6(11)
K4 C1D C26D N6D -25.4(9)
C6D N2D C27D C28D 91.3(11)
C7D N2D C27D C28D -141.5(10)
K4 N2D C27D C28D -18.9(11)
C6D N2D C27D K4 110.3(8)
C7D N2D C27D K4 -122.6(10)
C32D N7D C28D C29D 5.0(17)
K4 N7D C28D C29D 119.0(10)
C32D N7D C28D C27D -178.0(10)
K4 N7D C28D C27D -64.1(10)
C32D N7D C28D K4 -113.9(11)
N2D C27D C28D N7D 59.8(14)
K4 C27D C28D N7D 44.3(8)
N2D C27D C28D C29D -123.3(12)
K4 C27D C28D C29D -138.8(12)
N2D C27D C28D K4 15.5(9)
N7D C28D C29D C30D -2.4(17)
C27D C28D C29D C30D -179.1(10)
K4 C28D C29D C30D 61.1(15)
C28D C29D C30D C31D -0.6(17)
C29D C30D C31D C32D 1.0(17)
C28D N7D C32D C31D -4.4(16)
K4 N7D C32D C31D -120.7(9)
C28D N7D C32D C33D 173.0(10)
K4 N7D C32D C33D 56.7(10)
C28D N7D C32D K4 116.3(11)
C30D C31D C32D N7D 1.4(16)
C30D C31D C32D C33D -175.9(10)
C30D C31D C32D K4 -64.0(14)
N7D C32D C33D N5D -82.2(12)
C31D C32D C33D N5D 95.1(12)
K4 C32D C33D N5D -39.2(8)
N7D C32D C33D K4 -43.0(8)
C31D C32D C33D K4 134.3(11)
C19D N5D C33D C32D 159.3(9)
C20D N5D C33D C32D -74.2(11)
K4 N5D C33D C32D 45.7(9)
C19D N5D C33D K4 113.6(7)
C20D N5D C33D K4 -119.9(10)
C13D N3D C34D C35D 92.4(10)
C12D N3D C34D C35D -138.7(10)
K4 N3D C34D C35D -15.9(11)
C13D N3D C34D K4 108.3(8)
C12D N3D C34D K4 -122.8(9)
C39D N8D C35D C36D 4.5(16)
K4 N8D C35D C36D 119.6(10)
C39D N8D C35D C34D -176.7(9)
K4 N8D C35D C34D -61.6(10)
C39D N8D C35D K4 -115.1(10)
N3D C34D C35D N8D 56.6(13)
K4 C34D C35D N8D 43.6(8)
N3D C34D C35D C36D -124.7(11)
K4 C34D C35D C36D -137.6(11)
N3D C34D C35D K4 12.9(9)
N8D C35D C36D C37D -2.8(16)
C34D C35D C36D C37D 178.5(9)
K4 C35D C36D C37D 61.7(15)
C35D C36D C37D C38D -0.1(16)
C36D C37D C38D C39D 1.2(17)
C35D N8D C39D C38D -3.4(16)
K4 N8D C39D C38D -119.0(10)
C35D N8D C39D C40D 174.6(9)
K4 N8D C39D C40D 59.0(10)
C35D N8D C39D K4 115.6(10)
C37D C38D C39D N8D 0.5(18)
C37D C38D C39D C40D -177.4(10)
C37D C38D C39D K4 -66.0(14)
C26D N6D C40D C39D 156.0(9)
C25D N6D C40D C39D -77.7(11)
K4 N6D C40D C39D 41.0(10)
C26D N6D C40D K4 115.0(8)
C25D N6D C40D K4 -118.7(9)
N8D C39D C40D N6D -78.9(12)
C38D C39D C40D N6D 99.1(12)
K4 C39D C40D N6D -35.6(8)
N8D C39D C40D K4 -43.3(8)
C38D C39D C40D K4 134.7(11)
